data_4122942
loop_
_publ_author_name
'Liu, Zhichang'
'Liu, Guoliang'
'Wu, Yilei'
'Cao, Dennis'
'Sun, Junling'
'Schneebeli, Severin T.'
'Nassar, Majed S.'
'Mirkin, Chad A.'
'Stoddart, J. Fraser'

_publ_section_title
;
 Assembly of Supramolecular Nanotubes from Molecular Triangles and
 1,2-Dihalohydrocarbons.
;
_journal_name_full 'Journal of the American Chemical Society'
_journal_page_first 141114095931006
_journal_paper_doi 10.1021/ja509480u
_journal_year 2014
_chemical_absolute_configuration rm
_chemical_formula_moiety 'C60 H42 N6 O12'
_chemical_formula_sum 'C60 H42 N6 O12'
_chemical_formula_weight 1038.99
_chemical_name_systematic
;
 ?
;
_space_group_crystal_system monoclinic
_space_group_IT_number 5
_space_group_name_Hall 'C 2y'
_space_group_name_H-M_alt 'C 1 2 1'
_symmetry_space_group_name_Hall 'C 2y'
_symmetry_space_group_name_H-M 'C 1 2 1'
_atom_sites_solution_hydrogens geom
_atom_sites_solution_primary dual
_audit_creation_date 2013-12-13
_audit_creation_method
;
Olex2 1.2
(compiled 2013.12.10 svn.r2850 for OlexSys, GUI svn.r4736)
;
_cell_angle_alpha 90
_cell_angle_beta 90.6571(12)
_cell_angle_gamma 90
_cell_formula_units_Z 16
_cell_length_a 46.8926(8)
_cell_length_b 16.3192(3)
_cell_length_c 40.7083(7)
_cell_measurement_reflns_used 9644
_cell_measurement_temperature 240(2)
_cell_measurement_theta_max 63.553
_cell_measurement_theta_min 2.892
_cell_volume 31150.0(9)
_computing_cell_refinement 'SAINT V7.23A (Bruker, 2005)'
_computing_data_collection 'APEX2 V2.1-4 (Bruker, 2007)'
_computing_data_reduction 'Bruker SAINT'
_computing_molecular_graphics 'Olex2 (Dolomanov et al., 2009)'
_computing_publication_material 'Olex2 (Dolomanov et al., 2009)'
_computing_structure_refinement 'ShelXL (Sheldrick, 2008)'
_computing_structure_solution 'XM (Sheldrick, 2008)'
_diffrn_ambient_temperature 240.0
_diffrn_detector_area_resol_mean 8
_diffrn_measured_fraction_theta_full 0.934
_diffrn_measured_fraction_theta_max 0.989
_diffrn_measurement_device_type 'Bruker APEX-II CCD'
_diffrn_measurement_method '\f and \w scans'
_diffrn_radiation_monochromator 'Quazar optics'
_diffrn_radiation_type CuK\a
_diffrn_radiation_wavelength 1.54178
_diffrn_reflns_av_R_equivalents 0.0594
_diffrn_reflns_av_unetI/netI 0.0479
_diffrn_reflns_Laue_measured_fraction_full 0.934
_diffrn_reflns_Laue_measured_fraction_max 0.989
_diffrn_reflns_limit_h_max 54
_diffrn_reflns_limit_h_min -54
_diffrn_reflns_limit_k_max 19
_diffrn_reflns_limit_k_min -19
_diffrn_reflns_limit_l_max 47
_diffrn_reflns_limit_l_min -47
_diffrn_reflns_number 156519
_diffrn_reflns_point_group_measured_fraction_full 0.917
_diffrn_reflns_point_group_measured_fraction_max 0.972
_diffrn_reflns_theta_full 67.679
_diffrn_reflns_theta_max 65.174
_diffrn_reflns_theta_min 2.185
_diffrn_source microsource
_diffrn_standards_number 0
_exptl_absorpt_coefficient_mu 0.519
_exptl_absorpt_correction_T_max 0.7526
_exptl_absorpt_correction_T_min 0.6023
_exptl_absorpt_correction_type multi-scan
_exptl_absorpt_process_details
;
SADABS-2012/1 (Bruker,2012) was used for absorption correction.
wR2(int) was 0.0607 before and 0.0467 after correction.
The Ratio of minimum to maximum transmission is 0.8003.
The \l/2 correction factor is 0.0015.
;
_exptl_crystal_colour colourless
_exptl_crystal_colour_primary colourless
_exptl_crystal_density_diffrn 0.886
_exptl_crystal_description tabular
_exptl_crystal_F_000 8640
_exptl_crystal_size_max 0.402
_exptl_crystal_size_mid 0.217
_exptl_crystal_size_min 0.07
_refine_diff_density_max 0.172
_refine_diff_density_min -0.220
_refine_diff_density_rms 0.039
_refine_ls_abs_structure_details
;
 Classical Flack method preferred over Parsons because s.u. lower.
;
_refine_ls_abs_structure_Flack 0.07(14)
_refine_ls_extinction_method none
_refine_ls_goodness_of_fit_ref 0.979
_refine_ls_hydrogen_treatment constr
_refine_ls_matrix_type full
_refine_ls_number_parameters 2809
_refine_ls_number_reflns 51762
_refine_ls_number_restraints 1
_refine_ls_restrained_S_all 0.979
_refine_ls_R_factor_all 0.0765
_refine_ls_R_factor_gt 0.0523
_refine_ls_shift/su_max 0.001
_refine_ls_shift/su_mean 0.000
_refine_ls_structure_factor_coef Fsqd
_refine_ls_weighting_details 'w=1/[\s^2^(Fo^2^)+(0.0766P)^2^] where P=(Fo^2^+2Fc^2^)/3'
_refine_ls_weighting_scheme calc
_refine_ls_wR_factor_gt 0.1349
_refine_ls_wR_factor_ref 0.1440
_reflns_Friedel_coverage 0.892
_reflns_Friedel_fraction_full 0.899
_reflns_Friedel_fraction_max 0.954
_reflns_number_gt 33069
_reflns_number_total 51762
_reflns_threshold_expression 'I > 2\s(I)'
_cod_data_source_file ja509480u_si_003.cif
_cod_data_source_block n3208a
_cod_database_code 4122942
_shelxl_version_number 2013-4
_shelx_space_group_comment
;
The symmetry employed for this shelxl refinement is uniquely defined
by the following loop, which should always be used as a source of
symmetry information in preference to the above space-group names.
They are only intended as comments.
;
_shelx_estimated_absorpt_t_max 0.965
_shelx_estimated_absorpt_t_min 0.818
_olex2_refinement_description
;
1. Fixed Uiso
 At 1.2 times of:
  All C(H) groups, All C(H,H) groups
2.a Ternary CH refined with riding coordinates:
 C1(H1), C6(H6), C21(H21), C26(H26), C41(H41), C46(H46), C1A(H1A), C6A(H6A),
 C21A(H21A), C26A(H26A), C41A(H41A), C46A(H46A), C1B(H1B), C6B(H6B), C21B(H21B),
  C26B(H26B), C41B(H41B), C46B(H46B), C1C(H1C), C6C(H6C), C21C(H21C),
 C26C(H26C), C41C(H41C), C46C(H46C)
2.b Secondary CH2 refined with riding coordinates:
 C2(H2A,H2B), C3(H3A,H3B), C4(H4A,H4B), C5(H5A,H5B), C22(H22A,H22B), C23(H23A,
 H23B), C24(H24A,H24B), C25(H25A,H25B), C42(H42A,H42B), C43(H43A,H43B),
 C44(H44A,H44B), C45(H45A,H45B), C2A(H2AA,H2AB), C3A(H3AA,H3AB), C4A(H4AA,H4AB),
  C5A(H5AA,H5AB), C22A(H22C,H22D), C23A(H23C,H23D), C24A(H24C,H24D), C25A(H25C,
 H25D), C42A(H42C,H42D), C43A(H43C,H43D), C44A(H44C,H44D), C45A(H45C,H45D),
 C2B(H2BA,H2BB), C3B(H3BA,H3BB), C4B(H4BA,H4BB), C5B(H5BA,H5BB), C22B(H22E,
 H22F), C23B(H23E,H23F), C24B(H24E,H24F), C25B(H25E,H25F), C42B(H42E,H42F),
 C43B(H43E,H43F), C44B(H44E,H44F), C45B(H45E,H45F), C2C(H2CA,H2CB), C3C(H3CA,
 H3CB), C4C(H4CA,H4CB), C5C(H5CA,H5CB), C22C(H22G,H22H), C23C(H23G,H23H),
 C24C(H24G,H24H), C25C(H25G,H25H), C42C(H42G,H42H), C43C(H43G,H43H), C44C(H44G,
 H44H), C45C(H45G,H45H)
2.c Aromatic/amide H refined with riding coordinates:
 C9(H9), C10(H10), C15(H15), C16(H16), C29(H29), C30(H30), C35(H35), C36(H36),
 C49(H49), C50(H50), C55(H55), C56(H56), C9A(H9A), C10A(H10A), C15A(H15A),
 C16A(H16A), C29A(H29A), C30A(H30A), C35A(H35A), C36A(H36A), C49A(H49A),
 C50A(H50A), C55A(H55A), C56A(H56A), C9B(H9B), C10B(H10B), C15B(H15B),
 C16B(H16B), C29B(H29B), C30B(H30B), C35B(H35B), C36B(H36B), C49B(H49B),
 C50B(H50B), C55B(H55B), C56B(H56B), C9C(H9C), C10C(H10C), C15C(H15C),
 C16C(H16C), C29C(H29C), C30C(H30C), C35C(H35C), C36C(H36C), C49C(H49C),
 C50C(H50C), C55C(H55C), C56C(H56C)
;
_smtbx_masks_special_details
;
The solvent masking procedure as implemented in Olex2 was used to remove the
electronic contribution of solvent molecules from the refinement.  As the exact
solvent content is not known, only the atoms used in the refinement model are
reported in the formula here.

Total solvent accessible volume / cell = 15542.9 Ang^3^ [49.9%]
Total electron count / cell = 3942.5
;

loop_
_space_group_symop_operation_xyz
'x, y, z'
'-x, y, -z'
'x+1/2, y+1/2, z'
'-x+1/2, y+1/2, -z'

loop_
_atom_site_label
_atom_site_type_symbol
_atom_site_fract_x
_atom_site_fract_y
_atom_site_fract_z
_atom_site_U_iso_or_equiv
_atom_site_adp_type
_atom_site_occupancy
_atom_site_site_symmetry_order
_atom_site_calc_flag
_atom_site_refinement_flags_posn
O1 O 0.70501(7) 0.16763(19) 0.61784(8) 0.0809(9) Uani 1 1 d .
O2 O 0.76005(7) 0.55553(19) 0.57840(9) 0.0887(10) Uani 1 1 d .
O3 O 0.83660(5) 0.50601(15) 0.64473(6) 0.0600(7) Uani 1 1 d .
O4 O 0.77847(7) 0.1274(2) 0.68910(9) 0.0900(10) Uani 1 1 d .
O5 O 0.81052(7) 0.5605(2) 0.52704(8) 0.0877(10) Uani 1 1 d .
O6 O 0.83630(9) 0.2233(3) 0.42529(10) 0.1275(17) Uani 1 1 d .
O7 O 0.91558(6) 0.1608(2) 0.48686(8) 0.0780(8) Uani 1 1 d .
O8 O 0.88749(7) 0.49370(18) 0.59000(8) 0.0811(9) Uani 1 1 d .
O9 O 0.82198(6) 0.0360(2) 0.44078(8) 0.0862(10) Uani 1 1 d .
O10 O 0.71827(7) 0.0366(2) 0.56337(8) 0.0900(10) Uani 1 1 d .
O11 O 0.78539(8) -0.0334(2) 0.63960(8) 0.0898(10) Uani 1 1 d .
O12 O 0.89115(7) -0.0058(3) 0.51775(8) 0.0950(11) Uani 1 1 d .
N1 N 0.74369(7) 0.14230(19) 0.64976(9) 0.0606(8) Uani 1 1 d .
N2 N 0.79963(7) 0.52860(19) 0.60759(8) 0.0583(8) Uani 1 1 d .
N3 N 0.84758(7) 0.52530(18) 0.56129(8) 0.0601(9) Uani 1 1 d .
N4 N 0.87470(8) 0.1864(2) 0.45718(9) 0.0715(10) Uani 1 1 d .
N5 N 0.85722(7) 0.0236(2) 0.47973(8) 0.0624(9) Uani 1 1 d .
N6 N 0.75205(6) 0.00755(16) 0.60215(7) 0.0434(7) Uani 1 1 d .
C1 C 0.72873(8) 0.0028(2) 0.62753(9) 0.0496(9) Uani 1 1 d .
H1 H 0.7113 0.0250 0.6168 0.060 Uiso 1 1 calc R
C2 C 0.72177(13) -0.0861(3) 0.63676(15) 0.0979(17) Uani 1 1 d .
H2A H 0.7176 -0.1178 0.6168 0.117 Uiso 1 1 calc R
H2B H 0.7383 -0.1111 0.6478 0.117 Uiso 1 1 calc R
C3 C 0.69631(13) -0.0884(4) 0.65925(16) 0.1094(19) Uani 1 1 d .
H3A H 0.6932 -0.1447 0.6667 0.131 Uiso 1 1 calc R
H3B H 0.6793 -0.0710 0.6470 0.131 Uiso 1 1 calc R
C4 C 0.70067(12) -0.0310(4) 0.68993(18) 0.113(2) Uani 1 1 d .
H4A H 0.6833 -0.0307 0.7031 0.136 Uiso 1 1 calc R
H4B H 0.7163 -0.0520 0.7037 0.136 Uiso 1 1 calc R
C5 C 0.70750(10) 0.0561(3) 0.67899(13) 0.0795(13) Uani 1 1 d .
H5A H 0.7105 0.0910 0.6983 0.095 Uiso 1 1 calc R
H5B H 0.6914 0.0783 0.6663 0.095 Uiso 1 1 calc R
C6 C 0.73422(10) 0.0565(3) 0.65802(11) 0.0713(12) Uani 1 1 d .
H6 H 0.7497 0.0304 0.6710 0.086 Uiso 1 1 calc R
C7 C 0.72701(9) 0.1904(3) 0.62918(10) 0.0637(11) Uani 1 1 d .
C8 C 0.73894(8) 0.2721(2) 0.62094(10) 0.0571(10) Uani 1 1 d .
C9 C 0.72416(9) 0.3235(3) 0.59944(11) 0.0708(12) Uani 1 1 d .
H9 H 0.7064 0.3072 0.5907 0.085 Uiso 1 1 calc R
C10 C 0.73596(10) 0.4013(3) 0.59054(12) 0.0761(13) Uani 1 1 d .
H10 H 0.7265 0.4351 0.5753 0.091 Uiso 1 1 calc R
C11 C 0.76129(8) 0.4257(2) 0.60454(11) 0.0587(10) Uani 1 1 d .
C12 C 0.77331(8) 0.5085(2) 0.59538(9) 0.0480(9) Uani 1 1 d .
C13 C 0.81381(9) 0.4828(3) 0.63354(10) 0.0634(11) Uani 1 1 d .
C14 C 0.80079(8) 0.4073(3) 0.64325(10) 0.0598(10) Uani 1 1 d .
C15 C 0.81320(8) 0.3576(2) 0.66840(11) 0.0623(11) Uani 1 1 d .
H15 H 0.8299 0.3763 0.6790 0.075 Uiso 1 1 calc R
C16 C 0.80210(9) 0.2846(3) 0.67776(11) 0.0735(12) Uani 1 1 d .
H16 H 0.8105 0.2558 0.6954 0.088 Uiso 1 1 calc R
C17 C 0.77743(8) 0.2503(3) 0.66088(10) 0.0584(10) Uani 1 1 d .
C18 C 0.76668(9) 0.1692(3) 0.66770(10) 0.0644(11) Uani 1 1 d .
C19 C 0.76428(8) 0.2991(2) 0.63606(9) 0.0560(10) Uani 1 1 d .
C20 C 0.77526(8) 0.3775(2) 0.62813(9) 0.0561(10) Uani 1 1 d .
C21 C 0.81247(9) 0.6055(2) 0.59542(10) 0.0621(11) Uani 1 1 d .
H21 H 0.8005 0.6248 0.5768 0.075 Uiso 1 1 calc R
C22 C 0.81265(11) 0.6745(3) 0.62163(12) 0.0787(13) Uani 1 1 d .
H22A H 0.7935 0.6809 0.6306 0.094 Uiso 1 1 calc R
H22B H 0.8256 0.6596 0.6397 0.094 Uiso 1 1 calc R
C23 C 0.82210(11) 0.7537(3) 0.60673(13) 0.0812(15) Uani 1 1 d .
H23A H 0.8081 0.7708 0.5901 0.097 Uiso 1 1 calc R
H23B H 0.8227 0.7960 0.6238 0.097 Uiso 1 1 calc R
C24 C 0.85058(11) 0.7479(3) 0.59132(14) 0.0831(15) Uani 1 1 d .
H24A H 0.8652 0.7398 0.6084 0.100 Uiso 1 1 calc R
H24B H 0.8548 0.7993 0.5799 0.100 Uiso 1 1 calc R
C25 C 0.85176(10) 0.6756(3) 0.56639(12) 0.0736(12) Uani 1 1 d .
H25A H 0.8392 0.6873 0.5476 0.088 Uiso 1 1 calc R
H25B H 0.8712 0.6697 0.5582 0.088 Uiso 1 1 calc R
C26 C 0.84255(9) 0.5965(2) 0.58277(11) 0.0627(11) Uani 1 1 d .
H26 H 0.8551 0.5892 0.6023 0.075 Uiso 1 1 calc R
C27 C 0.82933(8) 0.5145(2) 0.53296(9) 0.0474(9) Uani 1 1 d .
C28 C 0.83469(9) 0.4407(2) 0.51290(10) 0.0616(11) Uani 1 1 d .
C29 C 0.81709(11) 0.4222(3) 0.48633(12) 0.0852(15) Uani 1 1 d .
H29 H 0.8013 0.4563 0.4820 0.102 Uiso 1 1 calc R
C30 C 0.82159(13) 0.3583(4) 0.46670(15) 0.112(2) Uani 1 1 d .
H30 H 0.8087 0.3471 0.4494 0.135 Uiso 1 1 calc R
C31 C 0.84579(10) 0.3065(3) 0.47170(11) 0.0737(13) Uani 1 1 d .
C32 C 0.85149(11) 0.2364(3) 0.44944(13) 0.0880(15) Uani 1 1 d .
C33 C 0.89443(10) 0.2050(3) 0.48211(10) 0.0696(12) Uani 1 1 d .
C34 C 0.88896(8) 0.2778(2) 0.50290(11) 0.0579(10) Uani 1 1 d .
C35 C 0.90812(9) 0.2971(3) 0.52881(10) 0.0660(11) Uani 1 1 d .
H35 H 0.9241 0.2638 0.5327 0.079 Uiso 1 1 calc R
C36 C 0.90348(9) 0.3634(2) 0.54796(10) 0.0617(11) Uani 1 1 d .
H36 H 0.9171 0.3789 0.5639 0.074 Uiso 1 1 calc R
C37 C 0.87799(10) 0.4096(2) 0.54404(11) 0.0648(11) Uani 1 1 d .
C38 C 0.87186(9) 0.4789(2) 0.56699(10) 0.0612(10) Uani 1 1 d .
C39 C 0.85940(8) 0.3932(2) 0.51796(9) 0.0540(9) Uani 1 1 d .
C40 C 0.86449(10) 0.3267(3) 0.49766(10) 0.0699(12) Uani 1 1 d .
C41 C 0.87801(10) 0.1122(3) 0.43578(10) 0.0690(12) Uani 1 1 d .
H41 H 0.8609 0.1095 0.4214 0.083 Uiso 1 1 calc R
C42 C 0.90472(12) 0.1228(4) 0.41260(12) 0.0925(16) Uani 1 1 d .
H42A H 0.9028 0.1727 0.3993 0.111 Uiso 1 1 calc R
H42B H 0.9223 0.1265 0.4257 0.111 Uiso 1 1 calc R
C43 C 0.90521(12) 0.0476(5) 0.39069(14) 0.116(3) Uani 1 1 d .
H43A H 0.8883 0.0490 0.3763 0.140 Uiso 1 1 calc R
H43B H 0.9220 0.0509 0.3767 0.140 Uiso 1 1 calc R
C44 C 0.90579(13) -0.0333(4) 0.40826(16) 0.1017(18) Uani 1 1 d .
H44A H 0.9233 -0.0381 0.4215 0.122 Uiso 1 1 calc R
H44B H 0.9053 -0.0782 0.3923 0.122 Uiso 1 1 calc R
C45 C 0.88010(10) -0.0379(3) 0.43017(13) 0.0811(14) Uani 1 1 d .
H45A H 0.8627 -0.0366 0.4166 0.097 Uiso 1 1 calc R
H45B H 0.8804 -0.0899 0.4422 0.097 Uiso 1 1 calc R
C46 C 0.87965(10) 0.0321(3) 0.45423(12) 0.0767(13) Uani 1 1 d .
H46 H 0.8983 0.0315 0.4660 0.092 Uiso 1 1 calc R
C47 C 0.82888(9) 0.0308(3) 0.46994(12) 0.0692(12) Uani 1 1 d .
C48 C 0.80706(8) 0.0321(3) 0.49598(11) 0.0612(11) Uani 1 1 d .
C49 C 0.77773(10) 0.0492(3) 0.48830(12) 0.0702(12) Uani 1 1 d .
H49 H 0.7721 0.0618 0.4667 0.084 Uiso 1 1 calc R
C50 C 0.75819(9) 0.0469(3) 0.51283(11) 0.0624(11) Uani 1 1 d .
H50 H 0.7391 0.0598 0.5077 0.075 Uiso 1 1 calc R
C51 C 0.76498(8) 0.0269(2) 0.54452(10) 0.0565(10) Uani 1 1 d .
C52 C 0.74353(9) 0.0239(3) 0.56974(10) 0.0624(11) Uani 1 1 d .
C53 C 0.77972(10) -0.0145(3) 0.60965(11) 0.0673(12) Uani 1 1 d .
C54 C 0.80116(9) -0.0127(2) 0.58520(12) 0.0640(11) Uani 1 1 d .
C55 C 0.82948(9) -0.0342(2) 0.59242(11) 0.0630(11) Uani 1 1 d .
H55 H 0.8347 -0.0518 0.6136 0.076 Uiso 1 1 calc R
C56 C 0.84962(9) -0.0293(3) 0.56826(11) 0.0654(11) Uani 1 1 d .
H56 H 0.8686 -0.0422 0.5737 0.078 Uiso 1 1 calc R
C57 C 0.84342(8) -0.0068(2) 0.53687(11) 0.0605(10) Uani 1 1 d .
C58 C 0.86539(8) 0.0034(3) 0.51134(11) 0.0620(11) Uani 1 1 d .
C59 C 0.81495(7) 0.01062(18) 0.52760(8) 0.0384(8) Uani 1 1 d .
C60 C 0.79401(7) 0.0089(2) 0.55287(8) 0.0404(8) Uani 1 1 d .
O1A O 0.36437(7) 0.8799(2) 0.73632(7) 0.0842(9) Uani 1 1 d .
O2A O 0.45529(6) 0.9149(2) 0.60157(7) 0.0840(9) Uani 1 1 d .
O3A O 0.53180(6) 0.8653(2) 0.66756(8) 0.0814(9) Uani 1 1 d .
O4A O 0.44059(6) 0.8449(2) 0.80441(7) 0.0855(10) Uani 1 1 d .
O5A O 0.47955(7) 0.75960(19) 0.56578(8) 0.0832(9) Uani 1 1 d .
O6A O 0.40965(7) 0.3866(2) 0.59593(9) 0.0911(10) Uani 1 1 d .
O7A O 0.47728(7) 0.31968(18) 0.67269(9) 0.0854(10) Uani 1 1 d .
O8A O 0.54796(6) 0.6907(2) 0.64110(7) 0.0773(9) Uani 1 1 d .
O9A O 0.37253(7) 0.35986(19) 0.65868(8) 0.0787(9) Uani 1 1 d .
O10A O 0.33003(8) 0.7125(2) 0.74404(8) 0.0935(11) Uani 1 1 d .
O11A O 0.40329(7) 0.6756(2) 0.81685(8) 0.0887(10) Uani 1 1 d .
O12A O 0.43922(7) 0.30825(19) 0.73845(8) 0.0840(9) Uani 1 1 d .
N1A N 0.40187(7) 0.85258(19) 0.77017(8) 0.0581(8) Uani 1 1 d .
N2A N 0.49333(6) 0.8818(2) 0.63377(8) 0.0564(8) Uani 1 1 d .
N3A N 0.51343(7) 0.72881(18) 0.60494(8) 0.0569(8) Uani 1 1 d .
N4A N 0.44212(6) 0.35664(19) 0.63700(8) 0.0569(8) Uani 1 1 d .
N5A N 0.40838(6) 0.33793(17) 0.69676(8) 0.0536(8) Uani 1 1 d .
N6A N 0.36836(7) 0.7002(2) 0.77826(7) 0.0578(8) Uani 1 1 d .
C1A C 0.35947(9) 0.7784(2) 0.79440(10) 0.0608(11) Uani 1 1 d .
H1A H 0.3452 0.8052 0.7798 0.073 Uiso 1 1 calc R
C2A C 0.34510(11) 0.7631(3) 0.82790(12) 0.0822(14) Uani 1 1 d .
H2AA H 0.3299 0.7224 0.8252 0.099 Uiso 1 1 calc R
H2AB H 0.3592 0.7413 0.8436 0.099 Uiso 1 1 calc R
C3A C 0.33267(12) 0.8425(3) 0.84120(12) 0.0857(15) Uani 1 1 d .
H3AA H 0.3170 0.8609 0.8269 0.103 Uiso 1 1 calc R
H3AB H 0.3250 0.8330 0.8632 0.103 Uiso 1 1 calc R
C4A C 0.35508(11) 0.9071(3) 0.84294(12) 0.0836(15) Uani 1 1 d .
H4AA H 0.3463 0.9588 0.8497 0.100 Uiso 1 1 calc R
H4AB H 0.3691 0.8919 0.8599 0.100 Uiso 1 1 calc R
C5A C 0.37011(11) 0.9205(3) 0.81140(11) 0.0721(12) Uani 1 1 d .
H5AA H 0.3847 0.9628 0.8143 0.087 Uiso 1 1 calc R
H5AB H 0.3565 0.9394 0.7946 0.087 Uiso 1 1 calc R
C6A C 0.38418(10) 0.8395(2) 0.80000(10) 0.0651(11) Uani 1 1 d .
H6A H 0.3966 0.8187 0.8179 0.078 Uiso 1 1 calc R
C7A C 0.38979(9) 0.8704(3) 0.73983(10) 0.0590(10) Uani 1 1 d .
C8A C 0.40906(8) 0.8784(2) 0.71148(9) 0.0541(10) Uani 1 1 d .
C9A C 0.39822(8) 0.8967(2) 0.68097(9) 0.0552(10) Uani 1 1 d .
H9A H 0.3785 0.9056 0.6782 0.066 Uiso 1 1 calc R
C10A C 0.41637(8) 0.9025(2) 0.65374(11) 0.0606(11) Uani 1 1 d .
H10A H 0.4087 0.9146 0.6329 0.073 Uiso 1 1 calc R
C11A C 0.44500(8) 0.8906(2) 0.65734(10) 0.0560(10) Uani 1 1 d .
C12A C 0.46452(8) 0.8978(3) 0.62895(10) 0.0596(10) Uani 1 1 d .
C13A C 0.50608(9) 0.8730(2) 0.66523(10) 0.0596(10) Uani 1 1 d .
C14A C 0.48630(8) 0.8683(2) 0.69398(9) 0.0510(9) Uani 1 1 d .
C15A C 0.49784(9) 0.8585(3) 0.72508(10) 0.0646(11) Uani 1 1 d .
H15A H 0.5177 0.8549 0.7282 0.077 Uiso 1 1 calc R
C16A C 0.47955(9) 0.8539(3) 0.75170(11) 0.0666(11) Uani 1 1 d .
H16A H 0.4873 0.8473 0.7729 0.080 Uiso 1 1 calc R
C17A C 0.45052(9) 0.8588(3) 0.74772(9) 0.0599(10) Uani 1 1 d .
C18A C 0.43093(9) 0.8519(3) 0.77691(10) 0.0636(11) Uani 1 1 d .
C19A C 0.43874(8) 0.8706(2) 0.71635(10) 0.0537(9) Uani 1 1 d .
C20A C 0.45723(8) 0.8770(2) 0.68891(9) 0.0522(9) Uani 1 1 d .
C21A C 0.51111(9) 0.8826(2) 0.60478(11) 0.0620(10) Uani 1 1 d .
H21A H 0.4980 0.8884 0.5857 0.074 Uiso 1 1 calc R
C22A C 0.53189(10) 0.9583(3) 0.60372(12) 0.0730(12) Uani 1 1 d .
H22C H 0.5213 1.0091 0.6076 0.088 Uiso 1 1 calc R
H22D H 0.5467 0.9529 0.6208 0.088 Uiso 1 1 calc R
C23A C 0.54548(10) 0.9603(3) 0.56984(12) 0.0773(13) Uani 1 1 d .
H23C H 0.5305 0.9679 0.5532 0.093 Uiso 1 1 calc R
H23D H 0.5584 1.0075 0.5687 0.093 Uiso 1 1 calc R
C24A C 0.56189(12) 0.8837(4) 0.56211(14) 0.0938(15) Uani 1 1 d .
H24C H 0.5782 0.8783 0.5773 0.113 Uiso 1 1 calc R
H24D H 0.5691 0.8865 0.5397 0.113 Uiso 1 1 calc R
C25A C 0.54221(10) 0.8108(3) 0.56558(12) 0.0752(12) Uani 1 1 d .
H25C H 0.5270 0.8145 0.5489 0.090 Uiso 1 1 calc R
H25D H 0.5530 0.7605 0.5614 0.090 Uiso 1 1 calc R
C26A C 0.52921(9) 0.8055(2) 0.59843(12) 0.0682(12) Uani 1 1 d .
H26A H 0.5452 0.8071 0.6145 0.082 Uiso 1 1 calc R
C27A C 0.48763(9) 0.7107(3) 0.58726(12) 0.0681(12) Uani 1 1 d .
C28A C 0.47372(9) 0.6343(2) 0.59344(10) 0.0623(11) Uani 1 1 d .
C29A C 0.44847(9) 0.6122(3) 0.57631(13) 0.0785(14) Uani 1 1 d .
H29A H 0.4405 0.6481 0.5607 0.094 Uiso 1 1 calc R
C30A C 0.43567(10) 0.5388(3) 0.58244(14) 0.0847(15) Uani 1 1 d .
H30A H 0.4189 0.5259 0.5707 0.102 Uiso 1 1 calc R
C31A C 0.44561(8) 0.4841(3) 0.60419(11) 0.0639(11) Uani 1 1 d .
C32A C 0.43080(10) 0.4053(3) 0.61068(12) 0.0708(12) Uani 1 1 d .
C33A C 0.46751(9) 0.3701(2) 0.65262(11) 0.0627(11) Uani 1 1 d .
C34A C 0.48230(8) 0.4467(2) 0.64447(10) 0.0563(10) Uani 1 1 d .
C35A C 0.50885(8) 0.4634(3) 0.66043(10) 0.0659(12) Uani 1 1 d .
H35A H 0.5169 0.4250 0.6751 0.079 Uiso 1 1 calc R
C36A C 0.52292(9) 0.5373(3) 0.65413(11) 0.0678(12) Uani 1 1 d .
H36A H 0.5404 0.5483 0.6647 0.081 Uiso 1 1 calc R
C37A C 0.51141(8) 0.5948(2) 0.63238(10) 0.0597(10) Uani 1 1 d .
C38A C 0.52558(9) 0.6731(3) 0.62665(10) 0.0611(10) Uani 1 1 d .
C39A C 0.48478(8) 0.5775(2) 0.61610(9) 0.0533(9) Uani 1 1 d .
C40A C 0.47130(8) 0.5034(2) 0.62209(10) 0.0583(10) Uani 1 1 d .
C41A C 0.42584(9) 0.2772(2) 0.64301(11) 0.0638(11) Uani 1 1 d .
H41A H 0.4075 0.2815 0.6309 0.077 Uiso 1 1 calc R
C42A C 0.44160(10) 0.2018(2) 0.62944(11) 0.0685(12) Uani 1 1 d .
H42C H 0.4466 0.2110 0.6064 0.082 Uiso 1 1 calc R
H42D H 0.4592 0.1925 0.6420 0.082 Uiso 1 1 calc R
C43A C 0.42249(11) 0.1294(3) 0.63214(15) 0.0894(16) Uani 1 1 d .
H43C H 0.4330 0.0802 0.6258 0.107 Uiso 1 1 calc R
H43D H 0.4065 0.1358 0.6167 0.107 Uiso 1 1 calc R
C44A C 0.41087(11) 0.1178(3) 0.66670(14) 0.0816(14) Uani 1 1 d .
H44C H 0.3963 0.0746 0.6661 0.098 Uiso 1 1 calc R
H44D H 0.4264 0.0990 0.6811 0.098 Uiso 1 1 calc R
C45A C 0.39821(9) 0.1927(3) 0.68101(11) 0.0682(11) Uani 1 1 d .
H45C H 0.3933 0.1825 0.7040 0.082 Uiso 1 1 calc R
H45D H 0.3806 0.2066 0.6690 0.082 Uiso 1 1 calc R
C46A C 0.41892(9) 0.2638(2) 0.67922(11) 0.0614(11) Uani 1 1 d .
H46A H 0.4368 0.2463 0.6904 0.074 Uiso 1 1 calc R
C47A C 0.38521(9) 0.3819(3) 0.68323(11) 0.0643(11) Uani 1 1 d .
C48A C 0.37591(10) 0.4558(3) 0.70203(10) 0.0664(11) Uani 1 1 d .
C49A C 0.35300(8) 0.5025(2) 0.69123(10) 0.0554(10) Uani 1 1 d .
H49A H 0.3426 0.4856 0.6725 0.067 Uiso 1 1 calc R
C50A C 0.34504(9) 0.5730(3) 0.70732(11) 0.0701(12) Uani 1 1 d .
H50A H 0.3291 0.6030 0.6998 0.084 Uiso 1 1 calc R
C51A C 0.36019(9) 0.5995(2) 0.73418(10) 0.0629(11) Uani 1 1 d .
C52A C 0.35097(9) 0.6731(3) 0.75203(10) 0.0658(11) Uani 1 1 d .
C53A C 0.39051(10) 0.6536(3) 0.79266(11) 0.0718(13) Uani 1 1 d .
C54A C 0.39729(8) 0.5752(2) 0.77640(10) 0.0593(10) Uani 1 1 d .
C55A C 0.41779(10) 0.5247(3) 0.78975(11) 0.0720(13) Uani 1 1 d .
H55A H 0.4264 0.5387 0.8100 0.086 Uiso 1 1 calc R
C56A C 0.42621(9) 0.4520(3) 0.77352(11) 0.0714(13) Uani 1 1 d .
H56A H 0.4404 0.4183 0.7828 0.086 Uiso 1 1 calc R
C57A C 0.41300(8) 0.4307(2) 0.74314(10) 0.0583(10) Uani 1 1 d .
C58A C 0.42127(9) 0.3549(3) 0.72566(12) 0.0722(13) Uani 1 1 d .
C59A C 0.39115(8) 0.4803(2) 0.73057(9) 0.0547(10) Uani 1 1 d .
C60A C 0.38299(9) 0.5527(2) 0.74678(10) 0.0621(11) Uani 1 1 d .
O1B O 0.59039(7) 0.8110(2) 0.88804(10) 0.0998(11) Uani 1 1 d .
O2B O 0.52550(7) 0.4507(2) 0.94512(9) 0.0956(11) Uani 1 1 d .
O3B O 0.45291(7) 0.48425(19) 0.87091(9) 0.0901(10) Uani 1 1 d .
O4B O 0.51200(7) 0.86218(19) 0.82530(9) 0.0866(10) Uani 1 1 d .
O5B O 0.53068(7) 0.2891(2) 0.90075(8) 0.0858(9) Uani 1 1 d .
O6B O 0.63518(7) 0.2797(2) 0.77904(7) 0.0914(10) Uani 1 1 d .
O7B O 0.56707(6) 0.3141(2) 0.70054(8) 0.0860(10) Uani 1 1 d .
O8B O 0.46212(7) 0.3244(2) 0.82275(9) 0.0922(10) Uani 1 1 d .
O9B O 0.66233(7) 0.4385(2) 0.74274(9) 0.0956(11) Uani 1 1 d .
O10B O 0.64082(7) 0.7969(2) 0.83541(8) 0.0892(10) Uani 1 1 d .
O11B O 0.56307(7) 0.85751(19) 0.77177(8) 0.0848(10) Uani 1 1 d .
O12B O 0.58255(8) 0.4962(2) 0.68384(9) 0.0963(11) Uani 1 1 d .
N1B N 0.55239(7) 0.83414(19) 0.85362(8) 0.0587(8) Uani 1 1 d .
N2B N 0.49107(7) 0.4611(2) 0.90469(9) 0.0667(9) Uani 1 1 d .
N3B N 0.49621(7) 0.3161(2) 0.86261(9) 0.0640(9) Uani 1 1 d .
N4B N 0.60199(7) 0.3062(2) 0.73958(8) 0.0616(9) Uani 1 1 d .
N5B N 0.62157(6) 0.4625(2) 0.71429(8) 0.0588(8) Uani 1 1 d .
N6B N 0.59959(7) 0.82362(18) 0.80733(9) 0.0607(9) Uani 1 1 d .
C1B C 0.59546(9) 0.8984(2) 0.82724(11) 0.0645(11) Uani 1 1 d .
H1B H 0.6086 0.8932 0.8463 0.077 Uiso 1 1 calc R
C2B C 0.60432(13) 0.9743(3) 0.80952(14) 0.0924(16) Uani 1 1 d .
H2BA H 0.5913 0.9841 0.7910 0.111 Uiso 1 1 calc R
H2BB H 0.6235 0.9666 0.8008 0.111 Uiso 1 1 calc R
C3B C 0.60420(13) 1.0489(3) 0.83237(16) 0.0968(18) Uani 1 1 d .
H3BA H 0.6187 1.0414 0.8497 0.116 Uiso 1 1 calc R
H3BB H 0.6092 1.0980 0.8198 0.116 Uiso 1 1 calc R
C4B C 0.57665(16) 1.0606(3) 0.84729(15) 0.109(2) Uani 1 1 d .
H4BA H 0.5627 1.0761 0.8303 0.130 Uiso 1 1 calc R
H4BB H 0.5779 1.1056 0.8632 0.130 Uiso 1 1 calc R
C5B C 0.56553(12) 0.9789(3) 0.86582(12) 0.0840(14) Uani 1 1 d .
H5BA H 0.5779 0.9664 0.8848 0.101 Uiso 1 1 calc R
H5BB H 0.5460 0.9869 0.8736 0.101 Uiso 1 1 calc R
C6B C 0.56643(11) 0.9095(2) 0.84114(13) 0.0807(15) Uani 1 1 d .
H6B H 0.5543 0.9280 0.8225 0.097 Uiso 1 1 calc R
C7B C 0.56760(9) 0.7872(3) 0.87721(12) 0.0762(13) Uani 1 1 d .
C8B C 0.55344(9) 0.7107(3) 0.89048(11) 0.0659(11) Uani 1 1 d .
C9B C 0.56618(9) 0.6639(3) 0.91331(12) 0.0778(13) Uani 1 1 d .
H9B H 0.5838 0.6805 0.9222 0.093 Uiso 1 1 calc R
C10B C 0.55429(9) 0.5932(3) 0.92389(11) 0.0698(12) Uani 1 1 d .
H10B H 0.5633 0.5622 0.9405 0.084 Uiso 1 1 calc R
C11B C 0.52875(9) 0.5669(3) 0.91017(11) 0.0668(11) Uani 1 1 d .
C12B C 0.51544(9) 0.4875(3) 0.92166(12) 0.0724(12) Uani 1 1 d .
C13B C 0.47545(9) 0.5082(3) 0.88285(11) 0.0663(11) Uani 1 1 d .
C14B C 0.48824(9) 0.5896(2) 0.87309(11) 0.0657(11) Uani 1 1 d .
C15B C 0.47320(10) 0.6397(3) 0.85279(11) 0.0719(12) Uani 1 1 d .
H15B H 0.4550 0.6241 0.8451 0.086 Uiso 1 1 calc R
C16B C 0.48483(10) 0.7140(3) 0.84339(11) 0.0693(12) Uani 1 1 d .
H16B H 0.4741 0.7492 0.8298 0.083 Uiso 1 1 calc R
C17B C 0.51170(9) 0.7373(2) 0.85357(10) 0.0590(10) Uani 1 1 d .
C18B C 0.52493(9) 0.8168(3) 0.84282(10) 0.0647(11) Uani 1 1 d .
C19B C 0.52650(9) 0.6853(2) 0.87609(10) 0.0602(11) Uani 1 1 d .
C20B C 0.51405(9) 0.6121(3) 0.88586(11) 0.0647(11) Uani 1 1 d .
C21B C 0.47942(9) 0.3811(3) 0.91553(12) 0.0711(12) Uani 1 1 d .
H21B H 0.4946 0.3556 0.9291 0.085 Uiso 1 1 calc R
C22B C 0.45365(11) 0.3867(3) 0.93734(13) 0.0865(14) Uani 1 1 d .
H22E H 0.4376 0.4103 0.9248 0.104 Uiso 1 1 calc R
H22F H 0.4579 0.4233 0.9559 0.104 Uiso 1 1 calc R
C23B C 0.44523(13) 0.3033(4) 0.95030(13) 0.1006(17) Uani 1 1 d .
H23E H 0.4598 0.2843 0.9660 0.121 Uiso 1 1 calc R
H23F H 0.4272 0.3081 0.9621 0.121 Uiso 1 1 calc R
C24B C 0.44191(12) 0.2412(3) 0.92351(14) 0.0932(16) Uani 1 1 d .
H24E H 0.4388 0.1873 0.9334 0.112 Uiso 1 1 calc R
H24F H 0.4249 0.2548 0.9103 0.112 Uiso 1 1 calc R
C25B C 0.46684(12) 0.2363(3) 0.90153(13) 0.0861(15) Uani 1 1 d .
H25E H 0.4628 0.1971 0.8838 0.103 Uiso 1 1 calc R
H25F H 0.4834 0.2163 0.9140 0.103 Uiso 1 1 calc R
C26B C 0.47362(9) 0.3205(2) 0.88672(11) 0.0629(11) Uani 1 1 d .
H26B H 0.4562 0.3396 0.8751 0.076 Uiso 1 1 calc R
C27B C 0.52447(10) 0.3002(3) 0.87232(12) 0.0708(12) Uani 1 1 d .
C28B C 0.54667(9) 0.2959(2) 0.84608(10) 0.0594(10) Uani 1 1 d .
C29B C 0.57476(9) 0.2810(3) 0.85457(11) 0.0654(11) Uani 1 1 d .
H29B H 0.5800 0.2729 0.8767 0.078 Uiso 1 1 calc R
C30B C 0.59554(10) 0.2781(3) 0.83004(10) 0.0668(11) Uani 1 1 d .
H30B H 0.6147 0.2674 0.8355 0.080 Uiso 1 1 calc R
C31B C 0.58733(8) 0.2910(3) 0.79774(10) 0.0623(11) Uani 1 1 d .
C32B C 0.61038(9) 0.2922(3) 0.77197(11) 0.0646(11) Uani 1 1 d .
C33B C 0.57292(8) 0.3100(3) 0.72899(10) 0.0603(10) Uani 1 1 d .
C34B C 0.55133(9) 0.3137(3) 0.75557(10) 0.0635(11) Uani 1 1 d .
C35B C 0.52296(9) 0.3194(3) 0.74720(11) 0.0674(11) Uani 1 1 d .
H35B H 0.5174 0.3211 0.7249 0.081 Uiso 1 1 calc R
C36B C 0.50226(9) 0.3228(3) 0.77153(12) 0.0709(12) Uani 1 1 d .
H36B H 0.4830 0.3295 0.7655 0.085 Uiso 1 1 calc R
C37B C 0.50972(9) 0.3163(2) 0.80483(11) 0.0609(10) Uani 1 1 d .
C38B C 0.48830(9) 0.3192(2) 0.82941(11) 0.0608(11) Uani 1 1 d .
C39B C 0.53783(9) 0.3074(2) 0.81313(9) 0.0556(10) Uani 1 1 d .
C40B C 0.55964(9) 0.3053(2) 0.78893(9) 0.0571(10) Uani 1 1 d .
C41B C 0.62480(9) 0.3090(3) 0.71489(11) 0.0682(11) Uani 1 1 d .
H41B H 0.6430 0.3105 0.7274 0.082 Uiso 1 1 calc R
C42B C 0.62605(11) 0.2338(3) 0.69350(12) 0.0830(15) Uani 1 1 d .
H42E H 0.6082 0.2288 0.6809 0.100 Uiso 1 1 calc R
H42F H 0.6280 0.1851 0.7074 0.100 Uiso 1 1 calc R
C43B C 0.65098(14) 0.2377(4) 0.66984(15) 0.110(2) Uani 1 1 d .
H43E H 0.6689 0.2346 0.6824 0.132 Uiso 1 1 calc R
H43F H 0.6501 0.1904 0.6550 0.132 Uiso 1 1 calc R
C44B C 0.65065(14) 0.3146(4) 0.65000(14) 0.1059(18) Uani 1 1 d .
H44E H 0.6339 0.3149 0.6354 0.127 Uiso 1 1 calc R
H44F H 0.6678 0.3171 0.6364 0.127 Uiso 1 1 calc R
C45B C 0.64977(11) 0.3878(4) 0.67237(13) 0.0891(15) Uani 1 1 d .
H45E H 0.6671 0.3890 0.6861 0.107 Uiso 1 1 calc R
H45F H 0.6493 0.4379 0.6592 0.107 Uiso 1 1 calc R
C46B C 0.62430(9) 0.3853(3) 0.69385(10) 0.0651(11) Uani 1 1 d .
H46B H 0.6072 0.3819 0.6794 0.078 Uiso 1 1 calc R
C47B C 0.64236(9) 0.4828(3) 0.73758(12) 0.0714(12) Uani 1 1 d .
C48B C 0.63722(8) 0.5579(3) 0.75778(11) 0.0656(11) Uani 1 1 d .
C49B C 0.65533(10) 0.5792(3) 0.78168(13) 0.0818(14) Uani 1 1 d .
H49B H 0.6713 0.5458 0.7859 0.098 Uiso 1 1 calc R
C50B C 0.65140(9) 0.6507(3) 0.80113(12) 0.0790(14) Uani 1 1 d .
H50B H 0.6645 0.6635 0.8180 0.095 Uiso 1 1 calc R
C51B C 0.62841(9) 0.7012(3) 0.79513(11) 0.0681(12) Uani 1 1 d .
C52B C 0.62309(10) 0.7767(3) 0.81446(12) 0.0769(13) Uani 1 1 d .
C53B C 0.58230(10) 0.8094(3) 0.77838(11) 0.0703(12) Uani 1 1 d .
C54B C 0.58719(10) 0.7373(3) 0.75948(11) 0.0747(13) Uani 1 1 d .
C55B C 0.57089(11) 0.7191(3) 0.73246(13) 0.0921(17) Uani 1 1 d .
H55B H 0.5563 0.7555 0.7262 0.110 Uiso 1 1 calc R
C56B C 0.57527(10) 0.6466(3) 0.71331(11) 0.0781(14) Uani 1 1 d .
H56B H 0.5642 0.6362 0.6943 0.094 Uiso 1 1 calc R
C57B C 0.59571(10) 0.5938(3) 0.72335(11) 0.0747(12) Uani 1 1 d .
C58B C 0.59868(9) 0.5157(3) 0.70528(10) 0.0612(10) Uani 1 1 d .
C59B C 0.61409(8) 0.6096(2) 0.74926(10) 0.0547(9) Uani 1 1 d .
C60B C 0.61019(8) 0.6827(3) 0.76798(11) 0.0612(11) Uani 1 1 d .
O1C O 0.65382(8) 0.5075(2) 1.06994(8) 0.0905(10) Uani 1 1 d .
O2C O 0.68445(8) 0.1277(2) 0.99731(9) 0.0950(11) Uani 1 1 d .
O3C O 0.61359(6) 0.16967(18) 0.92208(8) 0.0792(9) Uani 1 1 d .
O4C O 0.57912(7) 0.5403(2) 0.99808(8) 0.0835(9) Uani 1 1 d .
O5C O 0.71948(6) 0.11815(19) 0.93332(8) 0.0794(9) Uani 1 1 d .
O6C O 0.79812(7) 0.46992(19) 0.89292(7) 0.0778(8) Uani 1 1 d .
O7C O 0.73340(7) 0.5314(2) 0.81331(8) 0.0882(10) Uani 1 1 d .
O8C O 0.65366(7) 0.18561(19) 0.85486(9) 0.0854(10) Uani 1 1 d .
O9C O 0.78507(7) 0.6517(2) 0.91380(8) 0.0854(9) Uani 1 1 d .
O10C O 0.69566(8) 0.6485(3) 1.05032(8) 0.1025(12) Uani 1 1 d .
O11C O 0.61918(7) 0.6989(2) 0.98277(8) 0.0874(10) Uani 1 1 d .
O12C O 0.70918(7) 0.6951(2) 0.84645(9) 0.0973(11) Uani 1 1 d .
N1C N 0.61877(8) 0.5282(2) 1.03194(8) 0.0657(9) Uani 1 1 d .
N2C N 0.65065(7) 0.15038(19) 0.95743(8) 0.0627(9) Uani 1 1 d .
N3C N 0.68479(7) 0.15472(19) 0.89678(8) 0.0575(8) Uani 1 1 d .
N4C N 0.76507(7) 0.5044(2) 0.85393(8) 0.0647(9) Uani 1 1 d .
N5C N 0.74749(7) 0.6634(2) 0.87859(9) 0.0679(10) Uani 1 1 d .
N6C N 0.65675(8) 0.6668(2) 1.01664(9) 0.0704(10) Uani 1 1 d .
C1C C 0.63823(10) 0.6700(3) 1.04612(13) 0.0757(13) Uani 1 1 d .
H1C H 0.6503 0.6508 1.0647 0.091 Uiso 1 1 calc R
C2C C 0.62860(12) 0.7566(3) 1.05530(15) 0.0921(16) Uani 1 1 d .
H2CA H 0.6452 0.7932 1.0558 0.111 Uiso 1 1 calc R
H2CB H 0.6152 0.7770 1.0386 0.111 Uiso 1 1 calc R
C3C C 0.61514(16) 0.7570(4) 1.08677(16) 0.123(2) Uani 1 1 d .
H3CA H 0.6086 0.8128 1.0915 0.147 Uiso 1 1 calc R
H3CB H 0.6293 0.7422 1.1036 0.147 Uiso 1 1 calc R
C4C C 0.58957(13) 0.6983(4) 1.08942(16) 0.113(2) Uani 1 1 d .
H4CA H 0.5828 0.6980 1.1121 0.135 Uiso 1 1 calc R
H4CB H 0.5740 0.7179 1.0752 0.135 Uiso 1 1 calc R
C5C C 0.59765(11) 0.6107(3) 1.07935(14) 0.0913(16) Uani 1 1 d .
H5CA H 0.6111 0.5876 1.0955 0.110 Uiso 1 1 calc R
H5CB H 0.5806 0.5762 1.0788 0.110 Uiso 1 1 calc R
C6C C 0.61133(11) 0.6120(3) 1.04539(12) 0.0800(14) Uani 1 1 d .
H6C H 0.5973 0.6367 1.0300 0.096 Uiso 1 1 calc R
C7C C 0.64035(11) 0.4812(3) 1.04499(12) 0.0830(14) Uani 1 1 d .
C8C C 0.64672(9) 0.4010(3) 1.03030(10) 0.0649(11) Uani 1 1 d .
C9C C 0.66736(11) 0.3536(3) 1.04242(12) 0.0837(14) Uani 1 1 d .
H9C H 0.6778 0.3721 1.0608 0.100 Uiso 1 1 calc R
C10C C 0.67425(12) 0.2767(3) 1.02876(13) 0.0899(16) Uani 1 1 d .
H10C H 0.6888 0.2440 1.0379 0.108 Uiso 1 1 calc R
C11C C 0.65910(9) 0.2516(3) 1.00188(12) 0.0736(13) Uani 1 1 d .
C12C C 0.66641(9) 0.1729(3) 0.98572(11) 0.0667(11) Uani 1 1 d .
C13C C 0.62733(9) 0.1924(3) 0.94642(11) 0.0628(11) Uani 1 1 d .
C14C C 0.61943(9) 0.2684(3) 0.96234(10) 0.0646(11) Uani 1 1 d .
C15C C 0.59459(9) 0.3132(3) 0.95411(10) 0.0690(12) Uani 1 1 d .
H15C H 0.5821 0.2920 0.9381 0.083 Uiso 1 1 calc R
C16C C 0.58808(9) 0.3867(3) 0.96877(10) 0.0670(11) Uani 1 1 d .
H16C H 0.5717 0.4157 0.9620 0.080 Uiso 1 1 calc R
C17C C 0.60522(8) 0.4179(3) 0.99312(9) 0.0559(10) Uani 1 1 d .
C18C C 0.59944(10) 0.4988(3) 1.00641(11) 0.0687(12) Uani 1 1 d .
C19C C 0.62980(8) 0.3723(2) 1.00423(10) 0.0564(10) Uani 1 1 d .
C20C C 0.63568(8) 0.2985(2) 0.98981(10) 0.0599(11) Uani 1 1 d .
C21C C 0.65929(9) 0.0746(2) 0.94105(11) 0.0682(12) Uani 1 1 d .
H21C H 0.6770 0.0574 0.9527 0.082 Uiso 1 1 calc R
C22C C 0.63759(9) 0.0031(2) 0.94713(12) 0.0703(12) Uani 1 1 d .
H22G H 0.6344 -0.0027 0.9708 0.084 Uiso 1 1 calc R
H22H H 0.6193 0.0163 0.9365 0.084 Uiso 1 1 calc R
C23C C 0.64831(16) -0.0738(3) 0.93405(17) 0.123(3) Uani 1 1 d .
H23G H 0.6333 -0.1153 0.9354 0.147 Uiso 1 1 calc R
H23H H 0.6644 -0.0923 0.9477 0.147 Uiso 1 1 calc R
C24C C 0.65856(12) -0.0672(3) 0.89662(16) 0.0972(18) Uani 1 1 d .
H24G H 0.6681 -0.1182 0.8903 0.117 Uiso 1 1 calc R
H24H H 0.6419 -0.0599 0.8821 0.117 Uiso 1 1 calc R
C25C C 0.67868(11) 0.0037(3) 0.89242(13) 0.0850(15) Uani 1 1 d .
H25G H 0.6966 -0.0087 0.9039 0.102 Uiso 1 1 calc R
H25H H 0.6829 0.0099 0.8690 0.102 Uiso 1 1 calc R
C26C C 0.66765(9) 0.0806(2) 0.90467(11) 0.0658(11) Uani 1 1 d .
H26C H 0.6494 0.0886 0.8927 0.079 Uiso 1 1 calc R
C27C C 0.71138(9) 0.1644(3) 0.91305(11) 0.0676(11) Uani 1 1 d .
C28C C 0.72809(8) 0.2402(3) 0.90372(11) 0.0639(11) Uani 1 1 d .
C29C C 0.75240(10) 0.2579(3) 0.91947(11) 0.0699(12) Uani 1 1 d .
H29C H 0.7588 0.2232 0.9365 0.084 Uiso 1 1 calc R
C30C C 0.76881(10) 0.3272(3) 0.91128(11) 0.0704(12) Uani 1 1 d .
H30C H 0.7863 0.3376 0.9220 0.085 Uiso 1 1 calc R
C31C C 0.75868(8) 0.3796(2) 0.88718(10) 0.0542(9) Uani 1 1 d .
C32C C 0.77611(9) 0.4529(3) 0.87916(10) 0.0626(11) Uani 1 1 d .
C33C C 0.74095(7) 0.4860(2) 0.83484(9) 0.0485(9) Uani 1 1 d .
C34C C 0.72520(9) 0.4108(2) 0.84329(10) 0.0607(10) Uani 1 1 d .
C35C C 0.70128(10) 0.3907(3) 0.82630(13) 0.0804(14) Uani 1 1 d .
H35C H 0.6955 0.4238 0.8085 0.096 Uiso 1 1 calc R
C36C C 0.68471(10) 0.3211(3) 0.83459(12) 0.0777(13) Uani 1 1 d .
H36C H 0.6681 0.3090 0.8224 0.093 Uiso 1 1 calc R
C37C C 0.69267(9) 0.2719(3) 0.85992(11) 0.0652(11) Uani 1 1 d .
C38C C 0.67505(11) 0.2037(3) 0.86953(11) 0.0725(12) Uani 1 1 d .
C39C C 0.71825(8) 0.2901(2) 0.87743(9) 0.0532(9) Uani 1 1 d .
C40C C 0.73449(8) 0.3617(3) 0.86915(10) 0.0586(10) Uani 1 1 d .
C41C C 0.78234(10) 0.5782(3) 0.84621(12) 0.0757(13) Uani 1 1 d .
H41C H 0.7976 0.5808 0.8631 0.091 Uiso 1 1 calc R
C42C C 0.79653(11) 0.5736(4) 0.81474(14) 0.0962(16) Uani 1 1 d .
H42G H 0.7822 0.5735 0.7970 0.115 Uiso 1 1 calc R
H42H H 0.8074 0.5225 0.8134 0.115 Uiso 1 1 calc R
C43C C 0.81686(16) 0.6475(4) 0.81047(19) 0.128(2) Uani 1 1 d .
H43G H 0.8319 0.6458 0.8274 0.153 Uiso 1 1 calc R
H43H H 0.8259 0.6446 0.7889 0.153 Uiso 1 1 calc R
C44C C 0.79997(14) 0.7278(5) 0.81330(18) 0.121(2) Uani 1 1 d .
H44G H 0.8130 0.7745 0.8118 0.146 Uiso 1 1 calc R
H44H H 0.7861 0.7316 0.7951 0.146 Uiso 1 1 calc R
C45C C 0.78547(13) 0.7307(4) 0.84370(16) 0.1045(19) Uani 1 1 d .
H45G H 0.7747 0.7821 0.8448 0.125 Uiso 1 1 calc R
H45H H 0.7997 0.7314 0.8616 0.125 Uiso 1 1 calc R
C46C C 0.76492(10) 0.6595(3) 0.84950(12) 0.0745(12) Uani 1 1 d .
H46C H 0.7514 0.6601 0.8306 0.089 Uiso 1 1 calc R
C47C C 0.75945(10) 0.6568(3) 0.91016(13) 0.0751(14) Uani 1 1 d .
C48C C 0.74028(9) 0.6558(2) 0.93907(11) 0.0585(10) Uani 1 1 d .
C49C C 0.75069(9) 0.6388(3) 0.96874(15) 0.0776(14) Uani 1 1 d .
H49C H 0.7703 0.6281 0.9712 0.093 Uiso 1 1 calc R
C50C C 0.73360(11) 0.6363(3) 0.99617(13) 0.0737(13) Uani 1 1 d .
H50C H 0.7415 0.6236 1.0169 0.088 Uiso 1 1 calc R
C51C C 0.70418(9) 0.6530(2) 0.99295(11) 0.0631(11) Uani 1 1 d .
C52C C 0.68589(10) 0.6549(3) 1.02195(12) 0.0751(13) Uani 1 1 d .
C53C C 0.64419(12) 0.6865(3) 0.98474(12) 0.0801(14) Uani 1 1 d .
C54C C 0.66393(9) 0.6883(2) 0.95733(11) 0.0620(11) Uani 1 1 d .
C55C C 0.65327(10) 0.7078(3) 0.92681(13) 0.0739(14) Uani 1 1 d .
H55C H 0.6339 0.7209 0.9242 0.089 Uiso 1 1 calc R
C56C C 0.67134(9) 0.7083(2) 0.89952(12) 0.0643(11) Uani 1 1 d .
H56C H 0.6638 0.7218 0.8787 0.077 Uiso 1 1 calc R
C57C C 0.69986(9) 0.6894(2) 0.90271(11) 0.0627(11) Uani 1 1 d .
C58C C 0.71785(9) 0.6845(3) 0.87408(12) 0.0686(12) Uani 1 1 d .
C59C C 0.71143(9) 0.6698(2) 0.93474(11) 0.0629(11) Uani 1 1 d .
C60C C 0.69280(10) 0.6708(2) 0.96185(11) 0.0662(12) Uani 1 1 d .

loop_
_atom_site_aniso_label
_atom_site_aniso_U_11
_atom_site_aniso_U_22
_atom_site_aniso_U_33
_atom_site_aniso_U_23
_atom_site_aniso_U_13
_atom_site_aniso_U_12
O1 0.073(2) 0.079(2) 0.091(2) 0.0173(17) -0.0321(18) -0.0130(16)
O2 0.074(2) 0.073(2) 0.119(3) 0.0324(19) -0.0441(19) -0.0156(16)
O3 0.0532(15) 0.0579(16) 0.0681(16) 0.0120(13) -0.0343(13) -0.0210(12)
O4 0.082(2) 0.082(2) 0.106(2) 0.0350(19) -0.0426(19) -0.0074(17)
O5 0.096(2) 0.083(2) 0.083(2) -0.0094(17) -0.0523(19) 0.0311(19)
O6 0.126(3) 0.143(3) 0.111(3) -0.069(3) -0.085(3) 0.050(3)
O7 0.0587(18) 0.082(2) 0.093(2) -0.0200(17) -0.0172(16) 0.0086(16)
O8 0.0783(19) 0.0721(19) 0.092(2) -0.0250(17) -0.0472(18) 0.0179(16)
O9 0.0611(18) 0.138(3) 0.0596(19) 0.0026(18) -0.0191(15) -0.0116(18)
O10 0.058(2) 0.135(3) 0.076(2) -0.005(2) -0.0189(16) 0.0021(19)
O11 0.097(2) 0.097(2) 0.075(2) 0.0157(18) -0.0144(19) 0.0220(19)
O12 0.060(2) 0.139(3) 0.085(2) 0.000(2) -0.0121(17) 0.0116(19)
N1 0.0538(19) 0.052(2) 0.075(2) 0.0068(17) -0.0120(17) 0.0023(15)
N2 0.0525(19) 0.0487(19) 0.073(2) 0.0022(16) -0.0160(17) -0.0061(15)
N3 0.067(2) 0.0482(18) 0.065(2) -0.0077(15) -0.0336(17) 0.0067(16)
N4 0.071(2) 0.072(2) 0.072(2) -0.0081(19) -0.0199(19) -0.0092(19)
N5 0.052(2) 0.073(2) 0.062(2) -0.0045(17) -0.0055(18) -0.0019(16)
N6 0.0334(15) 0.0404(16) 0.0565(18) 0.0020(13) -0.0037(14) -0.0068(12)
C1 0.047(2) 0.044(2) 0.058(2) 0.0003(17) 0.0038(18) -0.0058(16)
C2 0.113(4) 0.068(3) 0.114(4) 0.010(3) 0.029(4) -0.022(3)
C3 0.106(4) 0.113(5) 0.110(4) 0.013(4) 0.038(4) -0.032(4)
C4 0.082(4) 0.104(4) 0.154(6) 0.050(4) 0.041(4) 0.000(3)
C5 0.065(3) 0.082(3) 0.092(3) 0.008(3) 0.025(3) -0.006(2)
C6 0.072(3) 0.074(3) 0.067(3) 0.004(2) -0.018(2) -0.009(2)
C7 0.058(3) 0.075(3) 0.058(2) -0.001(2) -0.018(2) -0.007(2)
C8 0.047(2) 0.055(2) 0.069(3) -0.005(2) -0.014(2) -0.0115(18)
C9 0.052(2) 0.087(3) 0.073(3) 0.012(2) -0.021(2) -0.011(2)
C10 0.074(3) 0.062(3) 0.092(3) 0.019(2) -0.042(3) -0.001(2)
C11 0.047(2) 0.053(2) 0.076(3) 0.010(2) -0.013(2) -0.0099(18)
C12 0.050(2) 0.048(2) 0.045(2) 0.0040(17) -0.0194(17) 0.0012(17)
C13 0.068(3) 0.061(3) 0.061(2) -0.001(2) -0.019(2) 0.006(2)
C14 0.048(2) 0.060(3) 0.071(3) -0.001(2) -0.013(2) 0.0023(19)
C15 0.053(2) 0.054(2) 0.079(3) 0.003(2) -0.028(2) -0.0106(19)
C16 0.062(3) 0.082(3) 0.076(3) 0.004(2) -0.031(2) 0.002(2)
C17 0.039(2) 0.067(3) 0.068(3) 0.003(2) -0.0093(19) -0.0045(18)
C18 0.057(2) 0.076(3) 0.060(2) 0.005(2) -0.008(2) -0.006(2)
C19 0.052(2) 0.060(2) 0.056(2) 0.0053(19) -0.0193(19) -0.0010(19)
C20 0.055(2) 0.058(2) 0.056(2) -0.0011(19) -0.0208(19) 0.0007(19)
C21 0.066(3) 0.052(2) 0.067(3) 0.000(2) -0.020(2) 0.006(2)
C22 0.079(3) 0.066(3) 0.091(3) -0.014(3) -0.008(3) 0.003(2)
C23 0.093(4) 0.048(3) 0.102(4) -0.018(2) -0.036(3) 0.001(2)
C24 0.081(3) 0.043(2) 0.124(4) -0.001(3) -0.026(3) -0.010(2)
C25 0.064(3) 0.062(3) 0.095(3) 0.010(2) -0.006(2) -0.011(2)
C26 0.075(3) 0.038(2) 0.074(3) -0.0088(19) -0.019(2) 0.0027(19)
C27 0.048(2) 0.041(2) 0.052(2) -0.0006(16) -0.0270(17) -0.0028(17)
C28 0.068(3) 0.057(2) 0.059(2) -0.0012(19) -0.021(2) -0.010(2)
C29 0.092(3) 0.074(3) 0.089(3) -0.027(3) -0.045(3) 0.028(3)
C30 0.104(4) 0.132(5) 0.100(4) -0.042(4) -0.058(3) 0.036(4)
C31 0.076(3) 0.066(3) 0.078(3) -0.021(2) -0.050(2) 0.008(2)
C32 0.077(3) 0.091(4) 0.095(4) -0.017(3) -0.025(3) 0.016(3)
C33 0.066(3) 0.081(3) 0.061(3) -0.013(2) -0.016(2) -0.018(3)
C34 0.038(2) 0.052(2) 0.084(3) -0.013(2) -0.0068(19) -0.0037(17)
C35 0.072(3) 0.059(3) 0.067(3) -0.009(2) -0.025(2) 0.012(2)
C36 0.068(3) 0.048(2) 0.068(3) 0.004(2) -0.029(2) -0.006(2)
C37 0.083(3) 0.035(2) 0.076(3) -0.0069(19) -0.025(2) 0.0024(19)
C38 0.071(3) 0.047(2) 0.065(3) -0.0051(19) -0.013(2) 0.000(2)
C39 0.066(2) 0.040(2) 0.056(2) -0.0011(18) -0.015(2) 0.0033(18)
C40 0.079(3) 0.074(3) 0.056(2) 0.000(2) -0.031(2) -0.002(2)
C41 0.069(3) 0.084(3) 0.054(2) -0.025(2) 0.014(2) -0.019(2)
C42 0.095(4) 0.112(4) 0.071(3) -0.017(3) 0.017(3) -0.028(3)
C43 0.074(3) 0.184(7) 0.091(4) -0.074(5) 0.028(3) -0.041(4)
C44 0.097(4) 0.090(4) 0.119(5) -0.038(4) 0.024(4) -0.026(3)
C45 0.078(3) 0.071(3) 0.094(3) -0.032(3) 0.005(3) -0.004(2)
C46 0.072(3) 0.077(3) 0.081(3) -0.029(3) 0.007(3) -0.009(2)
C47 0.049(2) 0.087(3) 0.071(3) -0.002(2) -0.010(2) -0.001(2)
C48 0.046(2) 0.066(3) 0.071(3) -0.005(2) -0.020(2) 0.0026(19)
C49 0.068(3) 0.069(3) 0.074(3) 0.010(2) -0.031(3) 0.005(2)
C50 0.046(2) 0.071(3) 0.070(3) -0.008(2) -0.010(2) -0.0026(19)
C51 0.051(2) 0.053(2) 0.065(3) -0.0022(19) -0.019(2) 0.0022(18)
C52 0.049(2) 0.079(3) 0.059(3) -0.002(2) -0.010(2) -0.001(2)
C53 0.084(3) 0.050(2) 0.068(3) -0.006(2) -0.004(3) -0.006(2)
C54 0.051(2) 0.044(2) 0.096(3) 0.000(2) -0.006(2) -0.0026(18)
C55 0.071(3) 0.051(2) 0.066(3) 0.004(2) -0.021(2) 0.014(2)
C56 0.047(2) 0.083(3) 0.066(3) 0.005(2) -0.016(2) 0.012(2)
C57 0.049(2) 0.053(2) 0.079(3) 0.003(2) -0.006(2) 0.0050(18)
C58 0.042(2) 0.068(3) 0.075(3) 0.003(2) -0.015(2) 0.0069(19)
C59 0.0324(17) 0.0317(17) 0.051(2) -0.0106(14) -0.0150(16) 0.0037(13)
C60 0.0350(18) 0.0395(18) 0.046(2) 0.0018(15) -0.0124(16) -0.0055(14)
O1A 0.0583(19) 0.126(3) 0.0679(19) 0.0195(18) -0.0151(15) 0.0129(18)
O2A 0.0659(19) 0.126(3) 0.0595(18) 0.0227(18) -0.0092(16) -0.0074(18)
O3A 0.0573(19) 0.107(2) 0.080(2) 0.0023(18) -0.0155(15) 0.0171(17)
O4A 0.0639(18) 0.143(3) 0.0493(17) 0.0031(17) -0.0129(15) 0.0027(18)
O5A 0.077(2) 0.0707(19) 0.101(2) 0.0135(18) -0.0369(18) -0.0104(16)
O6A 0.0699(19) 0.084(2) 0.118(3) 0.0193(19) -0.044(2) -0.0292(17)
O7A 0.076(2) 0.0638(19) 0.116(3) 0.0184(18) -0.0458(19) -0.0038(16)
O8A 0.0630(18) 0.094(2) 0.0749(19) 0.0152(16) -0.0252(16) -0.0256(16)
O9A 0.078(2) 0.086(2) 0.0714(19) -0.0204(16) -0.0222(17) 0.0119(16)
O10A 0.101(2) 0.086(2) 0.092(2) -0.0241(18) -0.052(2) 0.042(2)
O11A 0.101(2) 0.088(2) 0.076(2) -0.0329(17) -0.0594(19) 0.0262(18)
O12A 0.078(2) 0.0734(19) 0.100(2) -0.0096(17) -0.0429(18) 0.0251(17)
N1A 0.057(2) 0.061(2) 0.056(2) -0.0017(15) -0.0092(17) 0.0160(16)
N2A 0.0476(18) 0.062(2) 0.060(2) 0.0059(16) -0.0031(16) 0.0050(15)
N3A 0.0576(19) 0.0495(19) 0.063(2) 0.0054(15) -0.0092(16) 0.0046(15)
N4A 0.0420(17) 0.0515(18) 0.077(2) -0.0019(16) -0.0109(16) 0.0006(14)
N5A 0.0495(18) 0.0399(17) 0.071(2) -0.0068(15) -0.0151(16) 0.0097(13)
N6A 0.069(2) 0.061(2) 0.0433(17) -0.0088(15) -0.0122(16) 0.0169(16)
C1A 0.062(2) 0.062(3) 0.058(2) -0.015(2) -0.012(2) 0.023(2)
C2A 0.090(3) 0.085(3) 0.073(3) 0.000(3) 0.013(3) 0.007(3)
C3A 0.103(4) 0.092(4) 0.062(3) -0.017(3) 0.013(3) 0.012(3)
C4A 0.083(3) 0.096(4) 0.071(3) -0.023(3) 0.017(3) 0.028(3)
C5A 0.091(3) 0.057(3) 0.068(3) -0.012(2) 0.006(3) 0.013(2)
C6A 0.087(3) 0.056(2) 0.052(2) -0.0082(19) 0.000(2) 0.013(2)
C7A 0.055(3) 0.068(3) 0.054(2) -0.002(2) -0.015(2) 0.010(2)
C8A 0.055(2) 0.051(2) 0.056(2) 0.0014(18) -0.017(2) -0.0003(18)
C9A 0.042(2) 0.067(3) 0.056(2) 0.0070(19) -0.0094(19) 0.0008(18)
C10A 0.051(2) 0.062(2) 0.068(3) 0.007(2) -0.028(2) 0.0045(19)
C11A 0.046(2) 0.050(2) 0.071(3) 0.0022(19) -0.008(2) -0.0028(17)
C12A 0.054(2) 0.064(3) 0.060(3) 0.009(2) -0.024(2) -0.0068(19)
C13A 0.047(2) 0.063(3) 0.068(3) -0.004(2) -0.016(2) 0.0033(19)
C14A 0.042(2) 0.057(2) 0.054(2) -0.0004(18) -0.0155(18) 0.0001(17)
C15A 0.059(2) 0.071(3) 0.063(3) 0.002(2) -0.019(2) 0.006(2)
C16A 0.052(2) 0.089(3) 0.058(3) 0.005(2) -0.019(2) 0.011(2)
C17A 0.063(3) 0.068(3) 0.049(2) 0.0010(19) -0.020(2) 0.007(2)
C18A 0.070(3) 0.071(3) 0.049(2) -0.011(2) -0.015(2) 0.019(2)
C19A 0.051(2) 0.053(2) 0.057(2) 0.0063(18) -0.0086(19) 0.0060(18)
C20A 0.058(2) 0.050(2) 0.048(2) 0.0039(17) -0.0143(19) 0.0053(18)
C21A 0.057(2) 0.055(2) 0.074(3) -0.002(2) 0.001(2) -0.0040(19)
C22A 0.071(3) 0.048(2) 0.101(4) 0.005(2) -0.001(3) -0.011(2)
C23A 0.066(3) 0.078(3) 0.089(3) 0.016(3) 0.012(3) -0.019(2)
C24A 0.091(4) 0.101(4) 0.090(4) 0.013(3) 0.000(3) -0.010(3)
C25A 0.068(3) 0.068(3) 0.090(3) 0.015(2) 0.002(3) -0.001(2)
C26A 0.066(3) 0.048(2) 0.090(3) -0.004(2) -0.009(2) -0.013(2)
C27A 0.066(3) 0.052(3) 0.086(3) -0.005(2) -0.023(2) 0.008(2)
C28A 0.060(2) 0.057(2) 0.069(3) 0.012(2) -0.027(2) 0.0007(19)
C29A 0.067(3) 0.057(3) 0.111(4) 0.020(2) -0.039(3) -0.002(2)
C30A 0.066(3) 0.063(3) 0.124(4) 0.020(3) -0.041(3) -0.004(2)
C31A 0.052(2) 0.059(2) 0.080(3) -0.002(2) -0.027(2) 0.0012(19)
C32A 0.066(3) 0.053(2) 0.092(3) -0.004(2) -0.036(3) 0.001(2)
C33A 0.054(2) 0.053(2) 0.080(3) -0.005(2) -0.026(2) -0.0074(19)
C34A 0.048(2) 0.049(2) 0.072(3) 0.0002(19) -0.0205(19) -0.0028(17)
C35A 0.044(2) 0.085(3) 0.068(3) 0.014(2) -0.028(2) -0.002(2)
C36A 0.056(2) 0.068(3) 0.078(3) 0.003(2) -0.031(2) -0.010(2)
C37A 0.051(2) 0.055(2) 0.073(3) 0.006(2) -0.014(2) -0.0025(19)
C38A 0.062(3) 0.062(3) 0.059(2) 0.004(2) -0.006(2) -0.008(2)
C39A 0.047(2) 0.054(2) 0.058(2) 0.0015(18) -0.0122(18) -0.0002(18)
C40A 0.048(2) 0.053(2) 0.074(3) 0.005(2) -0.020(2) 0.0049(18)
C41A 0.064(3) 0.046(2) 0.080(3) -0.001(2) -0.005(2) 0.0020(19)
C42A 0.080(3) 0.043(2) 0.082(3) -0.007(2) -0.029(2) 0.002(2)
C43A 0.087(3) 0.048(3) 0.132(5) -0.005(3) -0.027(3) 0.006(2)
C44A 0.090(3) 0.049(3) 0.105(4) -0.006(3) -0.010(3) -0.005(2)
C45A 0.066(3) 0.061(3) 0.078(3) 0.001(2) -0.009(2) -0.009(2)
C46A 0.055(2) 0.045(2) 0.084(3) -0.009(2) -0.004(2) -0.0080(18)
C47A 0.055(2) 0.070(3) 0.068(3) -0.010(2) -0.024(2) 0.018(2)
C48A 0.076(3) 0.059(3) 0.064(3) -0.007(2) -0.024(2) 0.013(2)
C49A 0.049(2) 0.054(2) 0.062(2) -0.0086(19) -0.0289(19) 0.0124(18)
C50A 0.064(3) 0.070(3) 0.076(3) -0.014(2) -0.025(2) 0.027(2)
C51A 0.070(3) 0.049(2) 0.068(3) -0.015(2) -0.029(2) 0.019(2)
C52A 0.068(3) 0.071(3) 0.057(2) 0.003(2) -0.024(2) 0.007(2)
C53A 0.090(3) 0.060(3) 0.064(3) -0.007(2) -0.029(3) 0.031(2)
C54A 0.057(2) 0.055(2) 0.066(3) -0.0010(19) -0.016(2) 0.0123(19)
C55A 0.080(3) 0.069(3) 0.067(3) -0.013(2) -0.040(2) 0.012(2)
C56A 0.075(3) 0.061(3) 0.078(3) -0.013(2) -0.042(2) 0.020(2)
C57A 0.054(2) 0.049(2) 0.072(3) -0.0031(19) -0.020(2) 0.0082(18)
C58A 0.062(3) 0.063(3) 0.091(3) -0.020(2) -0.035(3) 0.004(2)
C59A 0.051(2) 0.054(2) 0.058(2) 0.0001(19) -0.0200(19) -0.0031(18)
C60A 0.067(3) 0.053(2) 0.066(3) -0.007(2) -0.017(2) 0.007(2)
O1B 0.083(2) 0.085(2) 0.130(3) 0.014(2) -0.056(2) -0.0209(19)
O2B 0.098(2) 0.082(2) 0.106(2) 0.034(2) -0.055(2) -0.0161(18)
O3B 0.0652(19) 0.0719(19) 0.132(3) 0.0109(19) -0.0406(19) -0.0182(16)
O4B 0.081(2) 0.0704(19) 0.107(2) 0.0141(18) -0.0502(19) -0.0082(16)
O5B 0.074(2) 0.115(3) 0.068(2) 0.0098(18) -0.0137(17) 0.0117(18)
O6B 0.060(2) 0.149(3) 0.0653(19) 0.0117(19) -0.0209(16) 0.0166(19)
O7B 0.0583(18) 0.135(3) 0.064(2) 0.0080(19) -0.0257(15) -0.0076(18)
O8B 0.0559(19) 0.125(3) 0.095(2) 0.003(2) -0.0183(17) -0.0013(18)
O9B 0.075(2) 0.086(2) 0.125(3) -0.022(2) -0.047(2) 0.0186(18)
O10B 0.091(2) 0.094(2) 0.081(2) -0.0083(18) -0.0532(19) 0.0059(18)
O11B 0.094(2) 0.0687(19) 0.090(2) 0.0022(16) -0.0465(19) 0.0179(18)
O12B 0.093(2) 0.099(2) 0.096(2) -0.017(2) -0.049(2) 0.0325(19)
N1B 0.066(2) 0.059(2) 0.0506(18) 0.0033(15) -0.0228(16) -0.0038(16)
N2B 0.058(2) 0.066(2) 0.075(2) 0.0079(18) -0.0234(18) -0.0042(17)
N3B 0.0481(19) 0.071(2) 0.073(2) 0.0049(18) -0.0132(18) -0.0038(16)
N4B 0.058(2) 0.071(2) 0.0547(19) -0.0053(16) -0.0190(17) 0.0103(17)
N5B 0.0467(18) 0.074(2) 0.0554(19) -0.0030(16) -0.0194(15) 0.0034(16)
N6B 0.0561(19) 0.0422(18) 0.083(2) 0.0053(16) -0.0255(18) 0.0032(15)
C1B 0.057(3) 0.044(2) 0.092(3) 0.001(2) -0.029(2) -0.0047(19)
C2B 0.105(4) 0.063(3) 0.108(4) 0.024(3) -0.025(3) -0.014(3)
C3B 0.092(4) 0.051(3) 0.146(5) 0.003(3) -0.051(4) -0.019(3)
C4B 0.163(6) 0.036(3) 0.125(5) -0.005(3) -0.057(5) 0.006(3)
C5B 0.100(4) 0.064(3) 0.087(3) -0.006(2) -0.024(3) 0.009(3)
C6B 0.100(4) 0.038(2) 0.102(4) -0.007(2) -0.051(3) -0.003(2)
C7B 0.058(3) 0.067(3) 0.102(3) 0.007(2) -0.043(3) -0.013(2)
C8B 0.067(3) 0.056(2) 0.074(3) 0.008(2) -0.035(2) -0.004(2)
C9B 0.052(2) 0.076(3) 0.105(4) 0.008(3) -0.038(2) 0.006(2)
C10B 0.063(3) 0.076(3) 0.070(3) 0.021(2) -0.025(2) -0.008(2)
C11B 0.061(3) 0.067(3) 0.072(3) 0.010(2) -0.026(2) -0.013(2)
C12B 0.063(3) 0.064(3) 0.089(3) 0.001(2) -0.018(3) -0.001(2)
C13B 0.064(3) 0.063(3) 0.072(3) -0.001(2) -0.008(2) -0.013(2)
C14B 0.062(3) 0.053(2) 0.081(3) 0.012(2) -0.025(2) -0.006(2)
C15B 0.064(3) 0.084(3) 0.067(3) -0.001(2) -0.028(2) -0.006(2)
C16B 0.070(3) 0.071(3) 0.067(3) -0.002(2) -0.027(2) 0.000(2)
C17B 0.061(2) 0.052(2) 0.064(2) -0.0031(19) -0.023(2) -0.0022(19)
C18B 0.065(3) 0.063(3) 0.065(3) 0.000(2) -0.033(2) -0.005(2)
C19B 0.066(2) 0.056(3) 0.057(2) -0.0095(19) -0.028(2) 0.014(2)
C20B 0.058(2) 0.051(2) 0.084(3) -0.005(2) -0.025(2) -0.0081(19)
C21B 0.062(3) 0.070(3) 0.081(3) 0.007(2) -0.012(2) 0.002(2)
C22B 0.077(3) 0.097(4) 0.086(3) -0.009(3) 0.009(3) -0.009(3)
C23B 0.106(4) 0.116(5) 0.080(3) -0.003(3) 0.016(3) -0.030(4)
C24B 0.082(3) 0.094(4) 0.104(4) 0.014(3) 0.017(3) -0.010(3)
C25B 0.095(4) 0.066(3) 0.098(4) 0.013(3) -0.004(3) -0.024(3)
C26B 0.057(2) 0.055(2) 0.076(3) 0.010(2) -0.004(2) -0.0077(19)
C27B 0.066(3) 0.071(3) 0.074(3) 0.012(2) -0.019(3) -0.002(2)
C28B 0.059(2) 0.059(2) 0.060(2) 0.0059(19) -0.011(2) -0.0027(19)
C29B 0.061(3) 0.077(3) 0.059(3) 0.012(2) -0.012(2) 0.000(2)
C30B 0.065(3) 0.086(3) 0.049(2) 0.001(2) -0.007(2) 0.004(2)
C31B 0.051(2) 0.072(3) 0.063(3) -0.008(2) -0.014(2) 0.008(2)
C32B 0.048(2) 0.079(3) 0.067(3) -0.008(2) -0.015(2) 0.001(2)
C33B 0.047(2) 0.077(3) 0.056(3) -0.004(2) -0.016(2) -0.003(2)
C34B 0.070(3) 0.063(3) 0.057(2) 0.014(2) -0.021(2) -0.004(2)
C35B 0.065(3) 0.068(3) 0.069(3) 0.015(2) -0.022(2) -0.003(2)
C36B 0.053(2) 0.077(3) 0.082(3) 0.021(2) -0.025(2) -0.001(2)
C37B 0.059(3) 0.053(2) 0.071(3) 0.010(2) -0.015(2) 0.0050(19)
C38B 0.050(2) 0.057(2) 0.074(3) 0.018(2) -0.016(2) 0.0075(19)
C39B 0.061(2) 0.052(2) 0.054(2) 0.0015(18) -0.015(2) 0.0012(18)
C40B 0.062(2) 0.056(2) 0.053(2) -0.0057(18) -0.016(2) 0.0029(19)
C41B 0.061(3) 0.073(3) 0.071(3) -0.014(2) -0.006(2) 0.006(2)
C42B 0.092(3) 0.078(3) 0.079(3) -0.018(3) -0.017(3) 0.034(3)
C43B 0.106(4) 0.129(5) 0.094(4) -0.033(4) -0.012(4) 0.028(4)
C44B 0.106(4) 0.137(5) 0.074(3) -0.003(4) -0.002(3) 0.025(4)
C45B 0.069(3) 0.117(4) 0.082(3) 0.001(3) 0.010(3) 0.027(3)
C46B 0.061(3) 0.075(3) 0.059(2) 0.001(2) -0.009(2) 0.012(2)
C47B 0.051(2) 0.076(3) 0.087(3) 0.011(3) -0.021(2) 0.004(2)
C48B 0.047(2) 0.077(3) 0.072(3) 0.002(2) -0.027(2) 0.012(2)
C49B 0.065(3) 0.075(3) 0.105(4) 0.008(3) -0.030(3) 0.023(2)
C50B 0.062(3) 0.081(3) 0.092(3) -0.015(3) -0.047(2) 0.015(2)
C51B 0.067(3) 0.061(3) 0.075(3) -0.005(2) -0.033(2) 0.000(2)
C52B 0.083(3) 0.056(3) 0.091(3) 0.013(2) -0.036(3) -0.009(2)
C53B 0.074(3) 0.064(3) 0.072(3) -0.006(2) -0.034(2) -0.002(2)
C54B 0.072(3) 0.076(3) 0.076(3) 0.008(2) -0.042(2) -0.001(2)
C55B 0.095(4) 0.084(3) 0.095(4) -0.005(3) -0.057(3) 0.028(3)
C56B 0.075(3) 0.086(3) 0.073(3) -0.019(3) -0.042(2) 0.019(2)
C57B 0.064(3) 0.089(3) 0.071(3) 0.002(3) -0.017(2) 0.001(2)
C58B 0.060(2) 0.069(3) 0.054(2) -0.001(2) -0.015(2) 0.008(2)
C59B 0.042(2) 0.059(2) 0.062(2) -0.004(2) -0.0090(19) -0.0007(18)
C60B 0.044(2) 0.067(3) 0.072(3) 0.010(2) -0.014(2) 0.0023(19)
O1C 0.108(2) 0.086(2) 0.076(2) -0.0159(17) -0.0472(19) 0.0096(19)
O2C 0.095(2) 0.081(2) 0.109(3) -0.0147(19) -0.057(2) 0.0169(18)
O3C 0.0681(18) 0.0700(18) 0.098(2) -0.0175(16) -0.0539(17) 0.0133(15)
O4C 0.086(2) 0.081(2) 0.082(2) -0.0055(17) -0.0416(18) 0.0149(18)
O5C 0.0716(19) 0.0699(19) 0.096(2) 0.0308(17) -0.0373(17) -0.0009(15)
O6C 0.079(2) 0.086(2) 0.0680(18) 0.0071(16) -0.0270(17) -0.0170(17)
O7C 0.093(2) 0.083(2) 0.088(2) 0.0248(18) -0.0419(19) -0.0149(18)
O8C 0.0709(19) 0.077(2) 0.107(2) 0.0180(18) -0.0488(19) -0.0126(16)
O9C 0.069(2) 0.109(3) 0.078(2) -0.0038(18) -0.0195(17) 0.0069(18)
O10C 0.089(2) 0.151(3) 0.066(2) 0.009(2) -0.0331(19) -0.015(2)
O11C 0.062(2) 0.110(3) 0.090(2) 0.0024(19) -0.0241(17) 0.0219(18)
O12C 0.068(2) 0.130(3) 0.094(2) 0.023(2) -0.0372(19) -0.0053(19)
N1C 0.070(2) 0.063(2) 0.064(2) -0.0056(17) -0.0216(18) -0.0054(17)
N2C 0.070(2) 0.0484(19) 0.069(2) -0.0010(16) -0.0329(18) 0.0020(16)
N3C 0.0529(18) 0.0511(18) 0.068(2) 0.0034(16) -0.0274(16) 0.0087(15)
N4C 0.057(2) 0.076(2) 0.061(2) 0.0168(18) -0.0111(17) -0.0101(17)
N5C 0.058(2) 0.065(2) 0.081(3) 0.0065(18) -0.031(2) -0.0043(17)
N6C 0.072(2) 0.072(2) 0.067(2) -0.0034(18) -0.018(2) 0.0125(19)
C1C 0.066(3) 0.070(3) 0.091(3) -0.013(2) -0.014(3) 0.001(2)
C2C 0.079(3) 0.088(4) 0.109(4) -0.031(3) -0.014(3) 0.007(3)
C3C 0.142(6) 0.118(5) 0.107(5) -0.059(4) -0.022(4) 0.024(4)
C4C 0.089(4) 0.134(5) 0.115(5) -0.046(4) -0.008(3) 0.019(4)
C5C 0.079(3) 0.093(4) 0.102(4) -0.038(3) -0.004(3) 0.005(3)
C6C 0.093(3) 0.076(3) 0.071(3) -0.011(2) -0.026(3) 0.002(3)
C7C 0.085(3) 0.081(3) 0.083(3) -0.017(3) -0.047(3) -0.003(3)
C8C 0.064(3) 0.068(3) 0.062(2) -0.003(2) -0.029(2) -0.002(2)
C9C 0.080(3) 0.089(4) 0.081(3) -0.020(3) -0.039(3) 0.000(3)
C10C 0.102(4) 0.080(3) 0.087(3) -0.020(3) -0.044(3) 0.007(3)
C11C 0.064(3) 0.068(3) 0.088(3) 0.005(2) -0.041(2) -0.007(2)
C12C 0.068(3) 0.061(3) 0.070(3) -0.007(2) -0.029(2) -0.004(2)
C13C 0.053(2) 0.066(3) 0.069(3) 0.000(2) -0.018(2) -0.009(2)
C14C 0.058(2) 0.071(3) 0.064(3) 0.012(2) -0.033(2) -0.005(2)
C15C 0.073(3) 0.076(3) 0.058(2) -0.003(2) -0.018(2) -0.013(2)
C16C 0.060(2) 0.073(3) 0.067(3) -0.005(2) -0.026(2) -0.002(2)
C17C 0.046(2) 0.071(3) 0.050(2) 0.0097(19) -0.0165(18) -0.0055(18)
C18C 0.071(3) 0.058(3) 0.076(3) -0.005(2) -0.025(2) -0.004(2)
C19C 0.050(2) 0.055(2) 0.064(2) 0.001(2) -0.0124(19) 0.0041(18)
C20C 0.058(2) 0.051(2) 0.071(3) 0.001(2) -0.026(2) -0.0148(19)
C21C 0.063(3) 0.053(2) 0.087(3) 0.002(2) -0.039(2) -0.005(2)
C22C 0.075(3) 0.043(2) 0.092(3) 0.007(2) -0.035(2) -0.019(2)
C23C 0.172(6) 0.053(3) 0.143(6) 0.022(3) -0.076(5) -0.028(3)
C24C 0.102(4) 0.059(3) 0.129(5) -0.006(3) -0.049(4) -0.005(3)
C25C 0.094(3) 0.062(3) 0.098(4) -0.001(3) -0.035(3) 0.011(3)
C26C 0.073(3) 0.049(2) 0.075(3) 0.002(2) -0.030(2) -0.008(2)
C27C 0.064(3) 0.063(3) 0.075(3) 0.002(2) -0.017(2) -0.009(2)
C28C 0.046(2) 0.068(3) 0.078(3) 0.007(2) -0.024(2) -0.0077(19)
C29C 0.076(3) 0.062(3) 0.071(3) 0.008(2) -0.031(2) 0.004(2)
C30C 0.062(3) 0.077(3) 0.072(3) 0.005(2) -0.007(2) -0.007(2)
C31C 0.049(2) 0.050(2) 0.064(2) -0.0081(19) -0.0093(19) 0.0019(18)
C32C 0.055(2) 0.081(3) 0.052(2) -0.003(2) -0.011(2) 0.009(2)
C33C 0.0351(18) 0.062(2) 0.048(2) 0.0055(18) -0.0156(16) 0.0006(17)
C34C 0.072(3) 0.056(2) 0.054(2) 0.0128(19) -0.018(2) -0.004(2)
C35C 0.067(3) 0.074(3) 0.099(4) 0.010(3) -0.032(3) 0.007(2)
C36C 0.073(3) 0.078(3) 0.081(3) 0.009(3) -0.042(2) -0.005(3)
C37C 0.065(3) 0.060(3) 0.071(3) -0.001(2) -0.030(2) -0.002(2)
C38C 0.084(3) 0.052(3) 0.081(3) 0.001(2) -0.033(3) 0.007(2)
C39C 0.051(2) 0.056(2) 0.052(2) 0.0022(18) -0.0221(18) -0.0034(18)
C40C 0.053(2) 0.066(3) 0.056(2) 0.001(2) -0.0141(19) 0.009(2)
C41C 0.072(3) 0.082(3) 0.073(3) 0.017(2) -0.017(3) -0.001(3)
C42C 0.073(3) 0.122(4) 0.094(4) -0.005(3) 0.011(3) -0.005(3)
C43C 0.127(5) 0.120(6) 0.136(6) 0.023(4) 0.002(5) -0.036(5)
C44C 0.096(4) 0.137(6) 0.130(6) 0.061(5) -0.021(4) -0.053(4)
C45C 0.094(4) 0.101(4) 0.118(5) 0.021(4) -0.030(4) -0.026(3)
C46C 0.079(3) 0.074(3) 0.070(3) 0.001(2) 0.000(3) -0.015(3)
C47C 0.061(3) 0.061(3) 0.103(4) 0.007(2) -0.044(3) -0.003(2)
C48C 0.058(2) 0.046(2) 0.071(3) -0.0083(19) -0.024(2) 0.0074(18)
C49C 0.042(2) 0.069(3) 0.121(4) -0.003(3) -0.017(3) -0.002(2)
C50C 0.080(3) 0.061(3) 0.080(3) -0.004(2) -0.039(3) 0.003(2)
C51C 0.064(3) 0.053(2) 0.071(3) -0.011(2) -0.026(2) -0.009(2)
C52C 0.071(3) 0.081(3) 0.073(3) -0.011(2) -0.012(3) -0.011(2)
C53C 0.090(4) 0.072(3) 0.077(3) -0.012(2) -0.030(3) 0.000(3)
C54C 0.068(3) 0.052(2) 0.065(3) -0.0013(19) -0.020(2) -0.001(2)
C55C 0.060(3) 0.051(2) 0.110(4) 0.002(2) -0.040(3) -0.004(2)
C56C 0.060(3) 0.049(2) 0.083(3) -0.004(2) -0.031(3) 0.0002(19)
C57C 0.054(2) 0.049(2) 0.084(3) 0.001(2) -0.024(2) -0.0048(18)
C58C 0.056(3) 0.078(3) 0.071(3) 0.011(2) -0.028(2) 0.006(2)
C59C 0.065(3) 0.055(2) 0.068(3) -0.005(2) -0.025(2) 0.000(2)
C60C 0.074(3) 0.044(2) 0.080(3) -0.010(2) -0.038(3) 0.000(2)

loop_
_atom_type_symbol
_atom_type_description
_atom_type_scat_dispersion_real
_atom_type_scat_dispersion_imag
_atom_type_scat_source
C C 0.0181 0.0091 'International Tables Vol C Tables 4.2.6.8 and 6.1.1.4'
H H 0.0000 0.0000 'International Tables Vol C Tables 4.2.6.8 and 6.1.1.4'
N N 0.0311 0.0180 'International Tables Vol C Tables 4.2.6.8 and 6.1.1.4'
O O 0.0492 0.0322 'International Tables Vol C Tables 4.2.6.8 and 6.1.1.4'

loop_
_geom_angle_atom_site_label_1
_geom_angle_atom_site_label_2
_geom_angle_atom_site_label_3
_geom_angle
C7 N1 C6 119.7(3)
C18 N1 C6 114.3(3)
C18 N1 C7 125.3(4)
C12 N2 C13 123.1(3)
C12 N2 C21 116.9(3)
C13 N2 C21 119.8(3)
C27 N3 C26 118.3(3)
C38 N3 C26 117.9(3)
C38 N3 C27 123.2(3)
C32 N4 C33 123.1(4)
C32 N4 C41 115.3(4)
C33 N4 C41 121.6(4)
C47 N5 C46 118.2(4)
C58 N5 C46 118.8(3)
C58 N5 C47 122.9(4)
C52 N6 C1 116.9(3)
C53 N6 C1 121.4(3)
C53 N6 C52 121.1(3)
N6 C1 H1 106.1
N6 C1 C2 111.9(3)
N6 C1 C6 113.9(3)
C2 C1 H1 106.1
C2 C1 C6 112.0(4)
C6 C1 H1 106.1
C1 C2 H2A 109.7
C1 C2 H2B 109.7
H2A C2 H2B 108.2
C3 C2 C1 110.0(5)
C3 C2 H2A 109.7
C3 C2 H2B 109.7
C2 C3 H3A 109.3
C2 C3 H3B 109.3
C2 C3 C4 111.7(5)
H3A C3 H3B 107.9
C4 C3 H3A 109.3
C4 C3 H3B 109.3
C3 C4 H4A 109.6
C3 C4 H4B 109.6
H4A C4 H4B 108.1
C5 C4 C3 110.4(5)
C5 C4 H4A 109.6
C5 C4 H4B 109.6
C4 C5 H5A 109.6
C4 C5 H5B 109.6
C4 C5 C6 110.2(4)
H5A C5 H5B 108.1
C6 C5 H5A 109.6
C6 C5 H5B 109.6
N1 C6 C1 113.3(3)
N1 C6 C5 112.0(4)
N1 C6 H6 107.6
C1 C6 H6 107.6
C5 C6 C1 108.6(4)
C5 C6 H6 107.6
O1 C7 N1 122.7(4)
O1 C7 C8 121.5(4)
N1 C7 C8 115.7(3)
C9 C8 C7 119.8(3)
C9 C8 C19 120.0(4)
C19 C8 C7 120.1(4)
C8 C9 H9 120.0
C8 C9 C10 120.1(4)
C10 C9 H9 120.0
C9 C10 H10 120.4
C11 C10 C9 119.2(4)
C11 C10 H10 120.4
C10 C11 C12 118.7(3)
C10 C11 C20 121.3(4)
C20 C11 C12 119.9(3)
O2 C12 N2 121.0(3)
O2 C12 C11 121.4(3)
N2 C12 C11 117.6(3)
O3 C13 N2 120.4(4)
O3 C13 C14 122.6(4)
C14 C13 N2 116.8(3)
C15 C14 C13 121.1(3)
C15 C14 C20 116.8(4)
C20 C14 C13 122.2(4)
C14 C15 H15 118.4
C16 C15 C14 123.1(4)
C16 C15 H15 118.4
C15 C16 H16 119.6
C15 C16 C17 120.8(4)
C17 C16 H16 119.6
C18 C17 C16 122.7(4)
C19 C17 C16 117.3(4)
C19 C17 C18 120.0(3)
O4 C18 N1 123.0(4)
O4 C18 C17 119.2(4)
N1 C18 C17 117.8(4)
C8 C19 C17 119.7(4)
C8 C19 C20 119.4(3)
C20 C19 C17 120.8(3)
C11 C20 C14 119.3(4)
C11 C20 C19 119.7(3)
C19 C20 C14 121.0(3)
N2 C21 H21 107.1
N2 C21 C22 112.6(4)
N2 C21 C26 114.5(3)
C22 C21 H21 107.1
C26 C21 H21 107.1
C26 C21 C22 107.9(3)
C21 C22 H22A 109.6
C21 C22 H22B 109.6
H22A C22 H22B 108.1
C23 C22 C21 110.3(4)
C23 C22 H22A 109.6
C23 C22 H22B 109.6
C22 C23 H23A 109.0
C22 C23 H23B 109.0
H23A C23 H23B 107.8
C24 C23 C22 112.8(4)
C24 C23 H23A 109.0
C24 C23 H23B 109.0
C23 C24 H24A 109.4
C23 C24 H24B 109.4
C23 C24 C25 111.2(4)
H24A C24 H24B 108.0
C25 C24 H24A 109.4
C25 C24 H24B 109.4
C24 C25 H25A 109.6
C24 C25 H25B 109.6
H25A C25 H25B 108.1
C26 C25 C24 110.2(4)
C26 C25 H25A 109.6
C26 C25 H25B 109.6
N3 C26 C21 115.8(3)
N3 C26 C25 111.2(4)
N3 C26 H26 106.6
C21 C26 C25 109.7(3)
C21 C26 H26 106.6
C25 C26 H26 106.6
O5 C27 N3 121.5(3)
O5 C27 C28 122.4(3)
N3 C27 C28 116.1(3)
C29 C28 C27 120.3(4)
C29 C28 C39 118.4(4)
C39 C28 C27 120.9(3)
C28 C29 H29 118.6
C30 C29 C28 122.8(4)
C30 C29 H29 118.6
C29 C30 H30 119.7
C29 C30 C31 120.6(4)
C31 C30 H30 119.7
C30 C31 C32 121.1(4)
C40 C31 C30 117.3(4)
C40 C31 C32 121.6(4)
O6 C32 N4 121.6(5)
O6 C32 C31 121.1(4)
N4 C32 C31 117.3(4)
O7 C33 N4 120.6(4)
O7 C33 C34 121.4(4)
N4 C33 C34 118.1(4)
C35 C34 C33 119.5(4)
C40 C34 C33 120.8(4)
C40 C34 C35 119.7(4)
C34 C35 H35 119.9
C36 C35 C34 120.3(4)
C36 C35 H35 119.9
C35 C36 H36 120.0
C35 C36 C37 120.0(4)
C37 C36 H36 120.0
C36 C37 C38 119.9(4)
C39 C37 C36 120.1(4)
C39 C37 C38 119.9(4)
O8 C38 N3 120.8(4)
O8 C38 C37 121.1(4)
N3 C38 C37 118.2(3)
C37 C39 C28 120.9(4)
C40 C39 C28 119.4(3)
C40 C39 C37 119.6(4)
C31 C40 C34 118.8(4)
C39 C40 C31 121.4(4)
C39 C40 C34 119.8(4)
N4 C41 H41 107.0
N4 C41 C42 110.2(3)
N4 C41 C46 114.6(3)
C42 C41 H41 107.0
C46 C41 H41 107.0
C46 C41 C42 110.8(4)
C41 C42 H42A 110.5
C41 C42 H42B 110.5
H42A C42 H42B 108.7
C43 C42 C41 106.2(4)
C43 C42 H42A 110.5
C43 C42 H42B 110.5
C42 C43 H43A 108.4
C42 C43 H43B 108.4
H43A C43 H43B 107.5
C44 C43 C42 115.6(5)
C44 C43 H43A 108.4
C44 C43 H43B 108.4
C43 C44 H44A 110.0
C43 C44 H44B 110.0
C43 C44 C45 108.4(5)
H44A C44 H44B 108.4
C45 C44 H44A 110.0
C45 C44 H44B 110.0
C44 C45 H45A 109.4
C44 C45 H45B 109.4
H45A C45 H45B 108.0
C46 C45 C44 111.3(4)
C46 C45 H45A 109.4
C46 C45 H45B 109.4
N5 C46 C41 113.2(4)
N5 C46 C45 113.4(4)
N5 C46 H46 106.7
C41 C46 H46 106.7
C45 C46 C41 109.6(4)
C45 C46 H46 106.7
O9 C47 N5 121.6(4)
O9 C47 C48 120.9(4)
N5 C47 C48 117.5(4)
C49 C48 C47 121.0(4)
C59 C48 C47 118.9(3)
C59 C48 C49 119.9(4)
C48 C49 H49 120.5
C50 C49 C48 119.0(4)
C50 C49 H49 120.5
C49 C50 H50 118.4
C49 C50 C51 123.2(4)
C51 C50 H50 118.4
C50 C51 C52 121.5(4)
C50 C51 C60 119.0(4)
C60 C51 C52 119.5(3)
O10 C52 N6 119.7(4)
O10 C52 C51 121.4(4)
N6 C52 C51 118.8(3)
O11 C53 N6 117.3(4)
O11 C53 C54 122.0(4)
N6 C53 C54 120.7(4)
C55 C54 C53 121.6(4)
C60 C54 C53 120.0(4)
C60 C54 C55 118.5(4)
C54 C55 H55 120.2
C56 C55 C54 119.6(4)
C56 C55 H55 120.2
C55 C56 H56 118.4
C57 C56 C55 123.2(4)
C57 C56 H56 118.4
C56 C57 C58 123.2(4)
C56 C57 C59 119.9(4)
C59 C57 C58 116.9(4)
O12 C58 N5 119.0(4)
O12 C58 C57 121.4(4)
N5 C58 C57 119.6(3)
C48 C59 C57 122.9(4)
C48 C59 C60 119.8(3)
C57 C59 C60 117.3(3)
C51 C60 C59 119.0(3)
C54 C60 C51 119.5(3)
C54 C60 C59 121.5(3)
C7A N1A C6A 122.0(3)
C7A N1A C18A 124.7(4)
C18A N1A C6A 113.1(3)
C12A N2A C13A 123.2(3)
C12A N2A C21A 116.7(3)
C13A N2A C21A 119.7(3)
C27A N3A C26A 120.4(3)
C38A N3A C26A 117.8(3)
C38A N3A C27A 121.6(3)
C32A N4A C41A 114.2(3)
C33A N4A C32A 125.1(3)
C33A N4A C41A 120.0(3)
C47A N5A C46A 119.0(3)
C58A N5A C46A 115.9(3)
C58A N5A C47A 125.0(3)
C52A N6A C1A 116.0(3)
C52A N6A C53A 124.3(3)
C53A N6A C1A 119.0(3)
N6A C1A H1A 107.6
N6A C1A C2A 112.0(4)
N6A C1A C6A 113.8(3)
C2A C1A H1A 107.6
C6A C1A H1A 107.6
C6A C1A C2A 107.9(3)
C1A C2A H2AA 109.6
C1A C2A H2AB 109.6
H2AA C2A H2AB 108.1
C3A C2A C1A 110.4(4)
C3A C2A H2AA 109.6
C3A C2A H2AB 109.6
C2A C3A H3AA 109.6
C2A C3A H3AB 109.6
H3AA C3A H3AB 108.1
C4A C3A C2A 110.3(4)
C4A C3A H3AA 109.6
C4A C3A H3AB 109.6
C3A C4A H4AA 108.8
C3A C4A H4AB 108.8
H4AA C4A H4AB 107.7
C5A C4A C3A 113.8(4)
C5A C4A H4AA 108.8
C5A C4A H4AB 108.8
C4A C5A H5AA 109.7
C4A C5A H5AB 109.7
C4A C5A C6A 110.0(4)
H5AA C5A H5AB 108.2
C6A C5A H5AA 109.7
C6A C5A H5AB 109.7
N1A C6A C1A 113.3(3)
N1A C6A C5A 111.4(3)
N1A C6A H6A 108.7
C1A C6A C5A 105.9(4)
C1A C6A H6A 108.7
C5A C6A H6A 108.7
O1A C7A N1A 121.7(4)
O1A C7A C8A 120.4(4)
N1A C7A C8A 117.9(3)
C9A C8A C7A 120.2(3)
C9A C8A C19A 120.2(4)
C19A C8A C7A 119.5(3)
C8A C9A H9A 119.8
C8A C9A C10A 120.5(3)
C10A C9A H9A 119.8
C9A C10A H10A 119.7
C11A C10A C9A 120.6(4)
C11A C10A H10A 119.7
C10A C11A C12A 121.3(4)
C10A C11A C20A 120.5(4)
C20A C11A C12A 118.1(3)
O2A C12A N2A 120.4(4)
O2A C12A C11A 120.8(4)
N2A C12A C11A 118.8(3)
O3A C13A N2A 119.3(4)
O3A C13A C14A 123.7(4)
N2A C13A C14A 116.9(3)
C15A C14A C13A 118.8(3)
C15A C14A C20A 121.6(4)
C20A C14A C13A 119.6(3)
C14A C15A H15A 120.6
C14A C15A C16A 118.8(4)
C16A C15A H15A 120.6
C15A C16A H16A 119.2
C17A C16A C15A 121.6(4)
C17A C16A H16A 119.2
C16A C17A C18A 120.9(4)
C16A C17A C19A 119.8(4)
C19A C17A C18A 119.3(4)
O4A C18A N1A 122.8(4)
O4A C18A C17A 120.6(4)
N1A C18A C17A 116.6(3)
C8A C19A C20A 119.4(3)
C17A C19A C8A 121.3(4)
C17A C19A C20A 119.2(3)
C11A C20A C19A 118.6(3)
C14A C20A C11A 122.6(4)
C14A C20A C19A 118.9(3)
N2A C21A H21A 106.4
N2A C21A C22A 113.0(3)
N2A C21A C26A 116.8(3)
C22A C21A H21A 106.4
C26A C21A H21A 106.4
C26A C21A C22A 107.1(3)
C21A C22A H22C 110.1
C21A C22A H22D 110.1
H22C C22A H22D 108.4
C23A C22A C21A 107.9(4)
C23A C22A H22C 110.1
C23A C22A H22D 110.1
C22A C23A H23C 109.0
C22A C23A H23D 109.0
H23C C23A H23D 107.8
C24A C23A C22A 113.0(4)
C24A C23A H23C 109.0
C24A C23A H23D 109.0
C23A C24A H24C 110.0
C23A C24A H24D 110.0
C23A C24A C25A 108.7(4)
H24C C24A H24D 108.3
C25A C24A H24C 110.0
C25A C24A H24D 110.0
C24A C25A H25C 109.0
C24A C25A H25D 109.0
H25C C25A H25D 107.8
C26A C25A C24A 112.9(4)
C26A C25A H25C 109.0
C26A C25A H25D 109.0
N3A C26A C21A 112.6(3)
N3A C26A C25A 115.1(4)
N3A C26A H26A 106.3
C21A C26A H26A 106.3
C25A C26A C21A 109.7(4)
C25A C26A H26A 106.3
O5A C27A N3A 118.1(4)
O5A C27A C28A 123.3(4)
C28A C27A N3A 118.4(4)
C29A C28A C27A 121.1(4)
C39A C28A C27A 121.7(4)
C39A C28A C29A 117.2(4)
C28A C29A H29A 119.9
C30A C29A C28A 120.1(4)
C30A C29A H29A 119.9
C29A C30A H30A 118.1
C31A C30A C29A 123.8(4)
C31A C30A H30A 118.1
C30A C31A C32A 122.3(4)
C30A C31A C40A 118.3(4)
C40A C31A C32A 119.3(4)
O6A C32A N4A 122.2(4)
O6A C32A C31A 121.3(4)
N4A C32A C31A 116.3(3)
O7A C33A N4A 120.9(4)
O7A C33A C34A 122.7(3)
N4A C33A C34A 116.4(4)
C35A C34A C33A 118.1(4)
C40A C34A C33A 122.7(3)
C40A C34A C35A 119.2(4)
C34A C35A H35A 120.3
C36A C35A C34A 119.5(4)
C36A C35A H35A 120.3
C35A C36A H36A 119.4
C37A C36A C35A 121.1(4)
C37A C36A H36A 119.4
C36A C37A C38A 121.1(4)
C36A C37A C39A 119.3(4)
C39A C37A C38A 119.6(3)
O8A C38A N3A 119.5(4)
O8A C38A C37A 121.0(4)
N3A C38A C37A 119.4(4)
C28A C39A C37A 119.1(4)
C40A C39A C28A 121.7(3)
C40A C39A C37A 119.1(3)
C34A C40A C31A 119.3(4)
C39A C40A C31A 118.9(3)
C39A C40A C34A 121.8(3)
N4A C41A H41A 107.2
N4A C41A C42A 112.2(3)
N4A C41A C46A 112.9(3)
C42A C41A H41A 107.2
C46A C41A H41A 107.2
C46A C41A C42A 109.8(3)
C41A C42A H42C 110.0
C41A C42A H42D 110.0
H42C C42A H42D 108.4
C43A C42A C41A 108.4(4)
C43A C42A H42C 110.0
C43A C42A H42D 110.0
C42A C43A H43C 109.0
C42A C43A H43D 109.0
C42A C43A C44A 112.9(4)
H43C C43A H43D 107.8
C44A C43A H43C 109.0
C44A C43A H43D 109.0
C43A C44A H44C 108.7
C43A C44A H44D 108.7
H44C C44A H44D 107.6
C45A C44A C43A 114.1(4)
C45A C44A H44C 108.7
C45A C44A H44D 108.7
C44A C45A H45C 109.5
C44A C45A H45D 109.5
C44A C45A C46A 110.7(4)
H45C C45A H45D 108.1
C46A C45A H45C 109.5
C46A C45A H45D 109.5
N5A C46A C41A 114.8(3)
N5A C46A C45A 112.5(3)
N5A C46A H46A 107.3
C41A C46A H46A 107.3
C45A C46A C41A 107.4(3)
C45A C46A H46A 107.3
O9A C47A N5A 122.6(4)
O9A C47A C48A 121.3(3)
N5A C47A C48A 116.0(3)
C49A C48A C47A 120.7(4)
C49A C48A C59A 119.3(4)
C59A C48A C47A 120.0(3)
C48A C49A H49A 119.3
C50A C49A C48A 121.5(4)
C50A C49A H49A 119.3
C49A C50A H50A 119.9
C51A C50A C49A 120.2(4)
C51A C50A H50A 119.9
C50A C51A C52A 120.0(3)
C50A C51A C60A 120.4(4)
C60A C51A C52A 119.3(3)
O10A C52A N6A 119.8(4)
O10A C52A C51A 122.7(4)
N6A C52A C51A 117.4(3)
O11A C53A N6A 122.5(4)
O11A C53A C54A 121.2(4)
N6A C53A C54A 116.3(3)
C55A C54A C53A 119.7(4)
C55A C54A C60A 120.2(4)
C60A C54A C53A 120.1(3)
C54A C55A H55A 119.5
C54A C55A C56A 121.0(4)
C56A C55A H55A 119.5
C55A C56A H56A 120.3
C55A C56A C57A 119.4(3)
C57A C56A H56A 120.3
C56A C57A C58A 120.6(3)
C59A C57A C56A 119.1(4)
C59A C57A C58A 120.2(3)
O12A C58A N5A 122.4(4)
O12A C58A C57A 119.3(4)
N5A C58A C57A 118.3(4)
C57A C59A C48A 119.9(4)
C57A C59A C60A 121.1(3)
C60A C59A C48A 118.9(3)
C51A C60A C54A 121.2(4)
C51A C60A C59A 119.6(3)
C59A C60A C54A 119.1(3)
C7B N1B C6B 117.2(3)
C18B N1B C6B 118.3(3)
C18B N1B C7B 124.4(3)
C12B N2B C21B 115.2(3)
C13B N2B C12B 124.9(4)
C13B N2B C21B 119.1(3)
C27B N3B C26B 120.8(4)
C38B N3B C26B 117.6(3)
C38B N3B C27B 121.2(4)
C32B N4B C33B 123.6(4)
C32B N4B C41B 116.8(3)
C33B N4B C41B 119.3(3)
C47B N5B C46B 120.6(3)
C47B N5B C58B 123.4(4)
C58B N5B C46B 115.6(3)
C52B N6B C1B 117.1(3)
C52B N6B C53B 121.8(4)
C53B N6B C1B 120.3(3)
N6B C1B H1B 106.0
N6B C1B C2B 112.4(4)
N6B C1B C6B 115.7(3)
C2B C1B H1B 106.0
C6B C1B H1B 106.0
C6B C1B C2B 110.0(4)
C1B C2B H2BA 109.4
C1B C2B H2BB 109.4
C1B C2B C3B 111.2(5)
H2BA C2B H2BB 108.0
C3B C2B H2BA 109.4
C3B C2B H2BB 109.4
C2B C3B H3BA 109.3
C2B C3B H3BB 109.3
H3BA C3B H3BB 107.9
C4B C3B C2B 111.7(4)
C4B C3B H3BA 109.3
C4B C3B H3BB 109.3
C3B C4B H4BA 109.1
C3B C4B H4BB 109.1
C3B C4B C5B 112.4(4)
H4BA C4B H4BB 107.9
C5B C4B H4BA 109.1
C5B C4B H4BB 109.1
C4B C5B H5BA 110.3
C4B C5B H5BB 110.3
H5BA C5B H5BB 108.5
C6B C5B C4B 107.1(4)
C6B C5B H5BA 110.3
C6B C5B H5BB 110.3
N1B C6B C1B 116.0(3)
N1B C6B C5B 112.1(4)
N1B C6B H6B 105.2
C1B C6B C5B 112.0(4)
C1B C6B H6B 105.2
C5B C6B H6B 105.2
O1B C7B N1B 120.5(4)
O1B C7B C8B 121.4(4)
N1B C7B C8B 117.9(3)
C9B C8B C7B 121.6(4)
C9B C8B C19B 119.9(4)
C19B C8B C7B 118.4(3)
C8B C9B H9B 119.2
C8B C9B C10B 121.7(4)
C10B C9B H9B 119.2
C9B C10B H10B 120.2
C9B C10B C11B 119.6(4)
C11B C10B H10B 120.2
C10B C11B C12B 119.9(4)
C10B C11B C20B 122.4(4)
C20B C11B C12B 117.7(4)
O2B C12B N2B 122.8(4)
O2B C12B C11B 120.4(4)
N2B C12B C11B 116.7(4)
O3B C13B N2B 121.9(4)
O3B C13B C14B 121.3(4)
N2B C13B C14B 116.7(4)
C15B C14B C13B 119.0(4)
C15B C14B C20B 121.7(4)
C20B C14B C13B 119.3(4)
C14B C15B H15B 120.2
C14B C15B C16B 119.5(4)
C16B C15B H15B 120.2
C15B C16B H16B 119.3
C17B C16B C15B 121.4(4)
C17B C16B H16B 119.3
C16B C17B C18B 122.0(4)
C16B C17B C19B 117.8(4)
C19B C17B C18B 120.1(3)
O4B C18B N1B 122.0(4)
O4B C18B C17B 120.1(4)
N1B C18B C17B 117.9(3)
C17B C19B C8B 120.5(4)
C20B C19B C8B 119.9(3)
C20B C19B C17B 119.6(4)
C14B C20B C11B 123.6(4)
C14B C20B C19B 119.8(4)
C19B C20B C11B 116.6(3)
N2B C21B H21B 105.8
N2B C21B C22B 114.9(4)
N2B C21B C26B 113.4(4)
C22B C21B H21B 105.8
C22B C21B C26B 110.3(4)
C26B C21B H21B 105.8
C21B C22B H22E 109.4
C21B C22B H22F 109.4
C21B C22B C23B 111.3(4)
H22E C22B H22F 108.0
C23B C22B H22E 109.4
C23B C22B H22F 109.4
C22B C23B H23E 109.1
C22B C23B H23F 109.1
H23E C23B H23F 107.9
C24B C23B C22B 112.4(4)
C24B C23B H23E 109.1
C24B C23B H23F 109.1
C23B C24B H24E 108.8
C23B C24B H24F 108.8
H24E C24B H24F 107.7
C25B C24B C23B 113.6(5)
C25B C24B H24E 108.8
C25B C24B H24F 108.8
C24B C25B H25E 109.5
C24B C25B H25F 109.5
C24B C25B C26B 110.9(4)
H25E C25B H25F 108.1
C26B C25B H25E 109.5
C26B C25B H25F 109.5
N3B C26B C21B 114.7(3)
N3B C26B C25B 112.2(4)
N3B C26B H26B 107.2
C21B C26B H26B 107.2
C25B C26B C21B 108.0(4)
C25B C26B H26B 107.2
O5B C27B N3B 121.1(4)
O5B C27B C28B 121.0(4)
N3B C27B C28B 117.9(4)
C29B C28B C27B 119.8(4)
C29B C28B C39B 122.0(4)
C39B C28B C27B 118.1(4)
C28B C29B H29B 120.1
C28B C29B C30B 119.8(4)
C30B C29B H29B 120.1
C29B C30B H30B 120.6
C31B C30B C29B 118.9(4)
C31B C30B H30B 120.6
C30B C31B C32B 117.9(4)
C40B C31B C30B 122.0(4)
C40B C31B C32B 120.0(4)
O6B C32B N4B 120.9(4)
O6B C32B C31B 121.6(4)
N4B C32B C31B 117.5(3)
O7B C33B N4B 120.4(4)
O7B C33B C34B 123.6(4)
N4B C33B C34B 115.9(3)
C35B C34B C33B 119.1(4)
C35B C34B C40B 120.0(4)
C40B C34B C33B 120.7(4)
C34B C35B H35B 119.8
C34B C35B C36B 120.4(4)
C36B C35B H35B 119.8
C35B C36B H36B 119.5
C35B C36B C37B 121.0(4)
C37B C36B H36B 119.5
C36B C37B C38B 120.4(4)
C39B C37B C36B 118.5(4)
C39B C37B C38B 121.0(4)
O8B C38B N3B 117.3(4)
O8B C38B C37B 123.0(4)
N3B C38B C37B 119.7(3)
C28B C39B C40B 116.5(4)
C37B C39B C28B 121.4(4)
C37B C39B C40B 122.0(4)
C31B C40B C34B 121.3(4)
C31B C40B C39B 120.7(4)
C34B C40B C39B 117.9(4)
N4B C41B H41B 106.2
N4B C41B C42B 113.6(4)
N4B C41B C46B 113.9(3)
C42B C41B H41B 106.2
C42B C41B C46B 110.1(4)
C46B C41B H41B 106.2
C41B C42B H42E 109.3
C41B C42B H42F 109.3
C41B C42B C43B 111.5(5)
H42E C42B H42F 108.0
C43B C42B H42E 109.3
C43B C42B H42F 109.3
C42B C43B H43E 109.2
C42B C43B H43F 109.2
H43E C43B H43F 107.9
C44B C43B C42B 112.0(5)
C44B C43B H43E 109.2
C44B C43B H43F 109.2
C43B C44B H44E 109.7
C43B C44B H44F 109.7
C43B C44B C45B 109.9(4)
H44E C44B H44F 108.2
C45B C44B H44E 109.7
C45B C44B H44F 109.7
C44B C45B H45E 109.4
C44B C45B H45F 109.4
H45E C45B H45F 108.0
C46B C45B C44B 111.2(5)
C46B C45B H45E 109.4
C46B C45B H45F 109.4
N5B C46B H46B 107.4
C41B C46B N5B 112.0(3)
C41B C46B H46B 107.4
C45B C46B N5B 111.9(4)
C45B C46B C41B 110.4(4)
C45B C46B H46B 107.4
O9B C47B N5B 121.0(4)
O9B C47B C48B 121.8(4)
N5B C47B C48B 116.9(4)
C49B C48B C47B 120.7(4)
C49B C48B C59B 120.3(4)
C59B C48B C47B 118.8(4)
C48B C49B H49B 118.8
C48B C49B C50B 122.4(4)
C50B C49B H49B 118.8
C49B C50B H50B 120.1
C51B C50B C49B 119.9(4)
C51B C50B H50B 120.1
C50B C51B C52B 122.6(4)
C50B C51B C60B 118.3(4)
C60B C51B C52B 119.0(4)
O10B C52B N6B 122.2(4)
O10B C52B C51B 118.3(4)
N6B C52B C51B 119.4(4)
O11B C53B N6B 118.9(4)
O11B C53B C54B 122.2(4)
C54B C53B N6B 118.8(4)
C53B C54B C60B 120.4(4)
C55B C54B C53B 121.5(4)
C55B C54B C60B 118.1(4)
C54B C55B H55B 118.8
C54B C55B C56B 122.4(4)
C56B C55B H55B 118.8
C55B C56B H56B 121.0
C57B C56B C55B 117.9(4)
C57B C56B H56B 121.0
C56B C57B C58B 118.1(4)
C56B C57B C59B 123.2(4)
C59B C57B C58B 118.7(4)
O12B C58B N5B 119.8(4)
O12B C58B C57B 122.1(4)
N5B C58B C57B 118.1(4)
C48B C59B C60B 118.0(3)
C57B C59B C48B 123.1(4)
C57B C59B C60B 118.8(4)
C51B C60B C54B 119.8(4)
C51B C60B C59B 120.9(4)
C59B C60B C54B 119.3(4)
C7C N1C C6C 122.4(3)
C7C N1C C18C 123.0(4)
C18C N1C C6C 114.3(3)
C12C N2C C21C 116.5(3)
C13C N2C C12C 123.3(4)
C13C N2C C21C 120.0(3)
C27C N3C C26C 117.7(3)
C27C N3C C38C 124.8(4)
C38C N3C C26C 116.8(3)
C32C N4C C41C 115.9(3)
C33C N4C C32C 124.2(3)
C33C N4C C41C 119.7(3)
C47C N5C C46C 121.6(4)
C47C N5C C58C 120.7(4)
C58C N5C C46C 117.3(4)
C52C N6C C1C 117.3(4)
C52C N6C C53C 123.7(4)
C53C N6C C1C 118.5(4)
N6C C1C H1C 105.8
N6C C1C C2C 113.9(4)
N6C C1C C6C 115.9(4)
C2C C1C H1C 105.8
C2C C1C C6C 108.7(4)
C6C C1C H1C 105.8
C1C C2C H2CA 109.5
C1C C2C H2CB 109.5
H2CA C2C H2CB 108.0
C3C C2C C1C 110.9(5)
C3C C2C H2CA 109.5
C3C C2C H2CB 109.5
C2C C3C H3CA 108.7
C2C C3C H3CB 108.7
C2C C3C C4C 114.2(5)
H3CA C3C H3CB 107.6
C4C C3C H3CA 108.7
C4C C3C H3CB 108.7
C3C C4C H4CA 109.3
C3C C4C H4CB 109.3
H4CA C4C H4CB 108.0
C5C C4C C3C 111.5(5)
C5C C4C H4CA 109.3
C5C C4C H4CB 109.3
C4C C5C H5CA 109.7
C4C C5C H5CB 109.7
H5CA C5C H5CB 108.2
C6C C5C C4C 109.6(5)
C6C C5C H5CA 109.7
C6C C5C H5CB 109.7
N1C C6C C1C 111.2(4)
N1C C6C C5C 114.5(4)
N1C C6C H6C 107.1
C1C C6C H6C 107.1
C5C C6C C1C 109.5(4)
C5C C6C H6C 107.1
O1C C7C N1C 118.7(4)
O1C C7C C8C 121.8(4)
N1C C7C C8C 119.5(4)
C9C C8C C7C 121.1(4)
C9C C8C C19C 119.5(4)
C19C C8C C7C 119.3(4)
C8C C9C H9C 118.7
C8C C9C C10C 122.7(4)
C10C C9C H9C 118.7
C9C C10C H10C 121.2
C11C C10C C9C 117.7(5)
C11C C10C H10C 121.1
C10C C11C C12C 119.7(4)
C10C C11C C20C 120.6(5)
C20C C11C C12C 119.6(4)
O2C C12C N2C 121.0(4)
O2C C12C C11C 121.1(4)
N2C C12C C11C 117.8(4)
O3C C13C N2C 121.5(4)
O3C C13C C14C 118.9(4)
N2C C13C C14C 119.5(3)
C15C C14C C13C 123.4(4)
C15C C14C C20C 116.0(4)
C20C C14C C13C 120.4(4)
C14C C15C H15C 118.8
C16C C15C C14C 122.3(4)
C16C C15C H15C 118.8
C15C C16C H16C 119.8
C17C C16C C15C 120.5(4)
C17C C16C H16C 119.8
C16C C17C C18C 119.8(4)
C16C C17C C19C 119.8(4)
C19C C17C C18C 120.2(3)
O4C C18C N1C 119.8(4)
O4C C18C C17C 123.5(4)
N1C C18C C17C 116.6(4)
C8C C19C C17C 120.7(4)
C20C C19C C8C 120.3(4)
C20C C19C C17C 118.9(3)
C11C C20C C14C 119.2(4)
C19C C20C C11C 118.9(4)
C19C C20C C14C 121.9(4)
N2C C21C H21C 104.8
N2C C21C C22C 111.9(4)
N2C C21C C26C 117.3(3)
C22C C21C H21C 104.8
C26C C21C H21C 104.8
C26C C21C C22C 111.9(3)
C21C C22C H22G 109.5
C21C C22C H22H 109.5
H22G C22C H22H 108.1
C23C C22C C21C 110.8(5)
C23C C22C H22G 109.5
C23C C22C H22H 109.5
C22C C23C H23G 108.9
C22C C23C H23H 108.9
C22C C23C C24C 113.4(4)
H23G C23C H23H 107.7
C24C C23C H23G 108.9
C24C C23C H23H 108.9
C23C C24C H24G 109.5
C23C C24C H24H 109.5
H24G C24C H24H 108.1
C25C C24C C23C 110.7(4)
C25C C24C H24G 109.5
C25C C24C H24H 109.5
C24C C25C H25G 108.8
C24C C25C H25H 108.8
H25G C25C H25H 107.7
C26C C25C C24C 113.7(5)
C26C C25C H25G 108.8
C26C C25C H25H 108.8
N3C C26C C21C 113.8(3)
N3C C26C H26C 104.7
C21C C26C H26C 104.7
C25C C26C N3C 115.7(4)
C25C C26C C21C 111.8(4)
C25C C26C H26C 104.7
O5C C27C N3C 122.2(4)
O5C C27C C28C 122.4(4)
N3C C27C C28C 115.4(4)
C29C C28C C27C 119.9(4)
C29C C28C C39C 120.5(4)
C39C C28C C27C 119.6(3)
C28C C29C H29C 119.1
C28C C29C C30C 121.7(4)
C30C C29C H29C 119.1
C29C C30C H30C 120.6
C31C C30C C29C 118.7(4)
C31C C30C H30C 120.6
C30C C31C C32C 117.9(3)
C40C C31C C30C 121.5(4)
C40C C31C C32C 120.4(4)
O6C C32C N4C 120.3(4)
O6C C32C C31C 123.7(4)
N4C C32C C31C 116.0(3)
O7C C33C N4C 120.3(4)
O7C C33C C34C 122.7(3)
N4C C33C C34C 116.9(3)
C35C C34C C33C 119.8(4)
C35C C34C C40C 120.0(4)
C40C C34C C33C 120.2(3)
C34C C35C H35C 119.2
C34C C35C C36C 121.7(4)
C36C C35C H35C 119.2
C35C C36C H36C 119.7
C37C C36C C35C 120.5(4)
C37C C36C H36C 119.7
C36C C37C C38C 120.6(4)
C36C C37C C39C 118.8(4)
C39C C37C C38C 120.6(4)
O8C C38C N3C 120.3(4)
O8C C38C C37C 122.3(4)
N3C C38C C37C 117.4(4)
C28C C39C C37C 121.6(4)
C28C C39C C40C 118.4(3)
C37C C39C C40C 120.0(3)
C31C C40C C34C 122.1(4)
C31C C40C C39C 118.9(3)
C34C C40C C39C 118.9(3)
N4C C41C H41C 106.2
N4C C41C C46C 112.5(4)
C42C C41C N4C 113.6(4)
C42C C41C H41C 106.2
C42C C41C C46C 111.3(4)
C46C C41C H41C 106.2
C41C C42C H42G 109.6
C41C C42C H42H 109.6
C41C C42C C43C 110.4(5)
H42G C42C H42H 108.1
C43C C42C H42G 109.6
C43C C42C H42H 109.6
C42C C43C H43G 109.7
C42C C43C H43H 109.7
H43G C43C H43H 108.2
C44C C43C C42C 109.7(5)
C44C C43C H43G 109.7
C44C C43C H43H 109.7
C43C C44C H44G 109.6
C43C C44C H44H 109.6
H44G C44C H44H 108.1
C45C C44C C43C 110.3(5)
C45C C44C H44G 109.6
C45C C44C H44H 109.6
C44C C45C H45G 108.6
C44C C45C H45H 108.6
C44C C45C C46C 114.7(5)
H45G C45C H45H 107.6
C46C C45C H45G 108.6
C46C C45C H45H 108.6
N5C C46C C41C 114.0(4)
N5C C46C C45C 117.1(4)
N5C C46C H46C 105.8
C41C C46C H46C 105.8
C45C C46C C41C 107.5(4)
C45C C46C H46C 105.8
O9C C47C N5C 120.2(5)
O9C C47C C48C 120.6(4)
N5C C47C C48C 119.2(4)
C49C C48C C47C 120.2(4)
C49C C48C C59C 120.0(5)
C59C C48C C47C 119.8(4)
C48C C49C H49C 119.0
C48C C49C C50C 122.0(4)
C50C C49C H49C 119.0
C49C C50C H50C 120.2
C49C C50C C51C 119.6(4)
C51C C50C H50C 120.2
C50C C51C C52C 120.6(4)
C60C C51C C50C 119.1(5)
C60C C51C C52C 120.2(4)
O10C C52C N6C 120.4(5)
O10C C52C C51C 122.2(4)
N6C C52C C51C 117.3(4)
O11C C53C N6C 119.0(5)
O11C C53C C54C 125.3(4)
N6C C53C C54C 115.7(4)
C55C C54C C53C 118.0(4)
C55C C54C C60C 120.7(5)
C60C C54C C53C 121.3(4)
C54C C55C H55C 120.0
C54C C55C C56C 120.1(4)
C56C C55C H55C 120.0
C55C C56C H56C 119.4
C57C C56C C55C 121.2(4)
C57C C56C H56C 119.4
C56C C57C C58C 120.7(4)
C56C C57C C59C 119.3(5)
C59C C57C C58C 119.9(4)
O12C C58C N5C 117.9(4)
O12C C58C C57C 123.4(4)
N5C C58C C57C 118.7(4)
C48C C59C C57C 120.6(4)
C48C C59C C60C 121.0(4)
C60C C59C C57C 118.2(4)
C51C C60C C59C 118.1(4)
C54C C60C C51C 121.5(5)
C54C C60C C59C 120.5(4)

loop_
_geom_bond_atom_site_label_1
_geom_bond_atom_site_label_2
_geom_bond_distance
O1 C7 1.185(5)
O2 C12 1.202(4)
O3 C13 1.218(5)
O4 C18 1.232(5)
O5 C27 1.181(4)
O6 C32 1.226(6)
O7 C33 1.240(5)
O8 C38 1.207(5)
O9 C47 1.229(5)
O10 C52 1.228(5)
O11 C53 1.282(5)
O12 C58 1.242(5)
N1 C6 1.509(6)
N1 C7 1.384(5)
N1 C18 1.367(5)
N2 C12 1.365(5)
N2 C13 1.449(5)
N2 C21 1.480(5)
N3 C26 1.475(5)
N3 C27 1.439(4)
N3 C38 1.385(5)
N4 C32 1.393(6)
N4 C33 1.399(5)
N4 C41 1.501(5)
N5 C46 1.493(6)
N5 C47 1.388(5)
N5 C58 1.378(5)
N6 C1 1.515(5)
N6 C52 1.400(5)
N6 C53 1.377(5)
C1 H1 0.9900
C1 C2 1.536(6)
C1 C6 1.538(6)
C2 H2A 0.9800
C2 H2B 0.9800
C2 C3 1.513(8)
C3 H3A 0.9800
C3 H3B 0.9800
C3 C4 1.573(9)
C4 H4A 0.9800
C4 H4B 0.9800
C4 C5 1.524(7)
C5 H5A 0.9800
C5 H5B 0.9800
C5 C6 1.524(6)
C6 H6 0.9900
C7 C8 1.486(6)
C8 C9 1.391(6)
C8 C19 1.403(5)
C9 H9 0.9400
C9 C10 1.433(6)
C10 H10 0.9400
C10 C11 1.371(6)
C11 C12 1.512(5)
C11 C20 1.398(5)
C13 C14 1.433(6)
C14 C15 1.425(6)
C14 C20 1.425(5)
C15 H15 0.9400
C15 C16 1.357(6)
C16 H16 0.9400
C16 C17 1.451(6)
C17 C18 1.445(6)
C17 C19 1.421(5)
C19 C20 1.418(6)
C21 H21 0.9900
C21 C22 1.551(6)
C21 C26 1.514(6)
C22 H22A 0.9800
C22 H22B 0.9800
C22 C23 1.497(7)
C23 H23A 0.9800
C23 H23B 0.9800
C23 C24 1.485(7)
C24 H24A 0.9800
C24 H24B 0.9800
C24 C25 1.558(7)
C25 H25A 0.9800
C25 H25B 0.9800
C25 C26 1.518(6)
C26 H26 0.9900
C27 C28 1.478(5)
C28 C29 1.386(6)
C28 C39 1.407(6)
C29 H29 0.9400
C29 C30 1.333(7)
C30 H30 0.9400
C30 C31 1.427(7)
C31 C32 1.486(7)
C31 C40 1.404(5)
C33 C34 1.482(6)
C34 C35 1.413(5)
C34 C40 1.411(6)
C35 H35 0.9400
C35 C36 1.352(6)
C36 H36 0.9400
C36 C37 1.421(6)
C37 C38 1.497(6)
C37 C39 1.392(5)
C39 C40 1.387(6)
C41 H41 0.9900
C41 C42 1.586(7)
C41 C46 1.509(7)
C42 H42A 0.9800
C42 H42B 0.9800
C42 C43 1.517(8)
C43 H43A 0.9800
C43 H43B 0.9800
C43 C44 1.501(9)
C44 H44A 0.9800
C44 H44B 0.9800
C44 C45 1.509(7)
C45 H45A 0.9800
C45 H45B 0.9800
C45 C46 1.506(6)
C46 H46 0.9900
C47 C48 1.482(6)
C48 C49 1.434(6)
C48 C59 1.380(5)
C49 H49 0.9400
C49 C50 1.364(6)
C50 H50 0.9400
C50 C51 1.365(6)
C51 C52 1.446(6)
C51 C60 1.430(5)
C53 C54 1.423(6)
C54 C55 1.401(6)
C54 C60 1.399(6)
C55 H55 0.9400
C55 C56 1.374(6)
C56 H56 0.9400
C56 C57 1.358(6)
C57 C58 1.481(6)
C57 C59 1.412(5)
C59 C60 1.430(5)
O1A C7A 1.209(5)
O2A C12A 1.223(5)
O3A C13A 1.215(5)
O4A C18A 1.208(5)
O5A C27A 1.240(5)
O6A C32A 1.193(5)
O7A C33A 1.244(5)
O8A C38A 1.231(5)
O9A C47A 1.212(5)
O10A C52A 1.215(5)
O11A C53A 1.201(5)
O12A C58A 1.244(5)
N1A C6A 1.494(5)
N1A C7A 1.384(5)
N1A C18A 1.387(5)
N2A C12A 1.388(5)
N2A C13A 1.414(5)
N2A C21A 1.453(5)
N3A C26A 1.479(5)
N3A C27A 1.432(5)
N3A C38A 1.386(5)
N4A C32A 1.431(5)
N4A C33A 1.361(5)
N4A C41A 1.525(5)
N5A C46A 1.492(5)
N5A C47A 1.410(5)
N5A C58A 1.345(5)
N6A C1A 1.497(5)
N6A C52A 1.407(5)
N6A C53A 1.410(5)
C1A H1A 0.9900
C1A C2A 1.548(6)
C1A C6A 1.544(6)
C2A H2AA 0.9800
C2A H2AB 0.9800
C2A C3A 1.523(7)
C3A H3AA 0.9800
C3A H3AB 0.9800
C3A C4A 1.489(7)
C4A H4AA 0.9800
C4A H4AB 0.9800
C4A C5A 1.487(7)
C5A H5AA 0.9800
C5A H5AB 0.9800
C5A C6A 1.550(6)
C6A H6A 0.9900
C7A C8A 1.480(6)
C8A C9A 1.369(5)
C8A C19A 1.409(5)
C9A H9A 0.9400
C9A C10A 1.408(6)
C10A H10A 0.9400
C10A C11A 1.363(5)
C11A C12A 1.487(6)
C11A C20A 1.419(5)
C13A C14A 1.503(6)
C14A C15A 1.380(5)
C14A C20A 1.384(5)
C15A H15A 0.9400
C15A C16A 1.392(6)
C16A H16A 0.9400
C16A C17A 1.371(6)
C17A C18A 1.515(6)
C17A C19A 1.399(5)
C19A C20A 1.426(5)
C21A H21A 0.9900
C21A C22A 1.573(6)
C21A C26A 1.542(6)
C22A H22C 0.9800
C22A H22D 0.9800
C22A C23A 1.526(7)
C23A H23C 0.9800
C23A H23D 0.9800
C23A C24A 1.503(7)
C24A H24C 0.9800
C24A H24D 0.9800
C24A C25A 1.514(7)
C25A H25C 0.9800
C25A H25D 0.9800
C25A C26A 1.479(7)
C26A H26A 0.9900
C27A C28A 1.430(6)
C28A C29A 1.414(6)
C28A C39A 1.403(5)
C29A H29A 0.9400
C29A C30A 1.364(6)
C30A H30A 0.9400
C30A C31A 1.337(6)
C31A C32A 1.486(6)
C31A C40A 1.436(5)
C33A C34A 1.469(6)
C34A C35A 1.424(5)
C34A C40A 1.393(5)
C35A H35A 0.9400
C35A C36A 1.400(6)
C36A H36A 0.9400
C36A C37A 1.395(6)
C37A C38A 1.459(6)
C37A C39A 1.435(5)
C39A C40A 1.388(5)
C41A H41A 0.9900
C41A C42A 1.541(6)
C41A C46A 1.529(6)
C42A H42C 0.9800
C42A H42D 0.9800
C42A C43A 1.488(6)
C43A H43C 0.9800
C43A H43D 0.9800
C43A C44A 1.526(8)
C44A H44C 0.9800
C44A H44D 0.9800
C44A C45A 1.482(6)
C45A H45C 0.9800
C45A H45D 0.9800
C45A C46A 1.515(6)
C46A H46A 0.9900
C47A C48A 1.495(6)
C48A C49A 1.384(5)
C48A C59A 1.415(5)
C49A H49A 0.9400
C49A C50A 1.379(6)
C50A H50A 0.9400
C50A C51A 1.367(6)
C51A C52A 1.471(6)
C51A C60A 1.406(6)
C53A C54A 1.477(6)
C54A C55A 1.373(6)
C54A C60A 1.421(6)
C55A H55A 0.9400
C55A C56A 1.416(6)
C56A H56A 0.9400
C56A C57A 1.420(6)
C57A C58A 1.481(6)
C57A C59A 1.398(5)
C59A C60A 1.409(6)
O1B C7B 1.215(5)
O2B C12B 1.219(5)
O3B C13B 1.222(5)
O4B C18B 1.189(5)
O5B C27B 1.204(5)
O6B C32B 1.212(5)
O7B C33B 1.189(5)
O8B C38B 1.257(5)
O9B C47B 1.200(5)
O10B C52B 1.229(5)
O11B C53B 1.223(5)
O12B C58B 1.191(5)
N1B C6B 1.487(6)
N1B C7B 1.415(5)
N1B C18B 1.385(5)
N2B C12B 1.397(5)
N2B C13B 1.379(5)
N2B C21B 1.484(6)
N3B C26B 1.454(5)
N3B C27B 1.403(5)
N3B C38B 1.398(5)
N4B C32B 1.391(5)
N4B C33B 1.426(5)
N4B C41B 1.477(6)
N5B C46B 1.517(5)
N5B C47B 1.392(5)
N5B C58B 1.425(5)
N6B C1B 1.479(5)
N6B C52B 1.370(5)
N6B C53B 1.441(5)
C1B H1B 0.9900
C1B C2B 1.494(6)
C1B C6B 1.491(7)
C2B H2BA 0.9800
C2B H2BB 0.9800
C2B C3B 1.532(8)
C3B H3BA 0.9800
C3B H3BB 0.9800
C3B C4B 1.446(9)
C4B H4BA 0.9800
C4B H4BB 0.9800
C4B C5B 1.621(8)
C5B H5BA 0.9800
C5B H5BB 0.9800
C5B C6B 1.514(6)
C6B H6B 0.9900
C7B C8B 1.516(6)
C8B C9B 1.339(6)
C8B C19B 1.447(6)
C9B H9B 0.9400
C9B C10B 1.353(6)
C10B H10B 0.9400
C10B C11B 1.384(6)
C11B C12B 1.514(6)
C11B C20B 1.408(6)
C13B C14B 1.513(6)
C14B C15B 1.354(6)
C14B C20B 1.362(5)
C15B H15B 0.9400
C15B C16B 1.385(6)
C16B H16B 0.9400
C16B C17B 1.376(6)
C17B C18B 1.505(6)
C17B C19B 1.424(5)
C19B C20B 1.391(6)
C21B H21B 0.9900
C21B C22B 1.510(7)
C21B C26B 1.556(6)
C22B H22E 0.9800
C22B H22F 0.9800
C22B C23B 1.515(8)
C23B H23E 0.9800
C23B H23F 0.9800
C23B C24B 1.495(8)
C24B H24E 0.9800
C24B H24F 0.9800
C24B C25B 1.483(7)
C25B H25E 0.9800
C25B H25F 0.9800
C25B C26B 1.535(6)
C26B H26B 0.9900
C27B C28B 1.502(6)
C28B C29B 1.379(6)
C28B C39B 1.412(5)
C29B H29B 0.9400
C29B C30B 1.404(6)
C30B H30B 0.9400
C30B C31B 1.382(6)
C31B C32B 1.515(6)
C31B C40B 1.363(5)
C33B C34B 1.491(6)
C34B C35B 1.373(6)
C34B C40B 1.415(5)
C35B H35B 0.9400
C35B C36B 1.396(6)
C36B H36B 0.9400
C36B C37B 1.400(6)
C37B C38B 1.427(6)
C37B C39B 1.364(5)
C39B C40B 1.429(6)
C41B H41B 0.9900
C41B C42B 1.506(6)
C41B C46B 1.511(6)
C42B H42E 0.9800
C42B H42F 0.9800
C42B C43B 1.525(8)
C43B H43E 0.9800
C43B H43F 0.9800
C43B C44B 1.492(9)
C44B H44E 0.9800
C44B H44F 0.9800
C44B C45B 1.502(8)
C45B H45E 0.9800
C45B H45F 0.9800
C45B C46B 1.489(6)
C46B H46B 0.9900
C47B C48B 1.496(7)
C48B C49B 1.330(6)
C48B C59B 1.415(5)
C49B H49B 0.9400
C49B C50B 1.424(7)
C50B H50B 0.9400
C50B C51B 1.376(6)
C51B C52B 1.485(7)
C51B C60B 1.421(5)
C53B C54B 1.427(7)
C54B C55B 1.365(6)
C54B C60B 1.438(6)
C55B H55B 0.9400
C55B C56B 1.433(7)
C56B H56B 0.9400
C56B C57B 1.349(6)
C57B C58B 1.479(6)
C57B C59B 1.379(6)
C59B C60B 1.428(6)
O1C C7C 1.265(5)
O2C C12C 1.214(5)
O3C C13C 1.233(5)
O4C C18C 1.214(5)
O5C C27C 1.178(5)
O6C C32C 1.201(5)
O7C C33C 1.198(4)
O8C C38C 1.198(5)
O9C C47C 1.212(5)
O10C C52C 1.242(5)
O11C C53C 1.192(6)
O12C C58C 1.204(5)
N1C C6C 1.516(6)
N1C C7C 1.371(6)
N1C C18C 1.452(5)
N2C C12C 1.410(5)
N2C C13C 1.362(5)
N2C C21C 1.465(6)
N3C C26C 1.489(5)
N3C C27C 1.414(5)
N3C C38C 1.438(5)
N4C C32C 1.420(5)
N4C C33C 1.397(5)
N4C C41C 1.487(6)
N5C C46C 1.448(6)
N5C C47C 1.401(6)
N5C C58C 1.441(5)
N6C C1C 1.490(6)
N6C C52C 1.394(6)
N6C C53C 1.456(6)
C1C H1C 0.9900
C1C C2C 1.531(7)
C1C C6C 1.577(7)
C2C H2CA 0.9800
C2C H2CB 0.9800
C2C C3C 1.434(8)
C3C H3CA 0.9800
C3C H3CB 0.9800
C3C C4C 1.540(10)
C4C H4CA 0.9800
C4C H4CB 0.9800
C4C C5C 1.535(8)
C5C H5CA 0.9800
C5C H5CB 0.9800
C5C C6C 1.531(7)
C6C H6C 0.9900
C7C C8C 1.471(7)
C8C C9C 1.329(6)
C8C C19C 1.398(5)
C9C H9C 0.9400
C9C C10C 1.411(7)
C10C H10C 0.9400
C10C C11C 1.361(6)
C11C C12C 1.485(6)
C11C C20C 1.422(6)
C13C C14C 1.450(6)
C14C C15C 1.412(6)
C14C C20C 1.433(5)
C15C H15C 0.9400
C15C C16C 1.376(6)
C16C H16C 0.9400
C16C C17C 1.367(5)
C17C C18C 1.454(6)
C17C C19C 1.440(5)
C19C C20C 1.370(6)
C21C H21C 0.9900
C21C C22C 1.569(6)
C21C C26C 1.540(7)
C22C H22G 0.9800
C22C H22H 0.9800
C22C C23C 1.455(8)
C23C H23G 0.9800
C23C H23H 0.9800
C23C C24C 1.606(9)
C24C H24G 0.9800
C24C H24H 0.9800
C24C C25C 1.505(7)
C25C H25G 0.9800
C25C H25H 0.9800
C25C C26C 1.448(6)
C26C H26C 0.9900
C27C C28C 1.516(6)
C28C C29C 1.333(6)
C28C C39C 1.418(5)
C29C H29C 0.9400
C29C C30C 1.411(6)
C30C H30C 0.9400
C30C C31C 1.381(6)
C31C C32C 1.487(6)
C31C C40C 1.375(5)
C33C C34C 1.476(6)
C34C C35C 1.351(6)
C34C C40C 1.389(5)
C35C H35C 0.9400
C35C C36C 1.419(7)
C36C H36C 0.9400
C36C C37C 1.356(6)
C37C C38C 1.443(6)
C37C C39C 1.420(5)
C39C C40C 1.437(6)
C41C H41C 0.9900
C41C C42C 1.453(7)
C41C C46C 1.565(7)
C42C H42G 0.9800
C42C H42H 0.9800
C42C C43C 1.547(8)
C43C H43G 0.9800
C43C H43H 0.9800
C43C C44C 1.536(10)
C44C H44G 0.9800
C44C H44H 0.9800
C44C C45C 1.420(9)
C45C H45G 0.9800
C45C H45H 0.9800
C45C C46C 1.529(7)
C46C H46C 0.9900
C47C C48C 1.489(7)
C48C C49C 1.327(6)
C48C C59C 1.381(6)
C49C H49C 0.9400
C49C C50C 1.383(7)
C50C H50C 0.9400
C50C C51C 1.411(6)
C51C C52C 1.468(7)
C51C C60C 1.399(6)
C53C C54C 1.458(7)
C54C C55C 1.371(6)
C54C C60C 1.394(6)
C55C H55C 0.9400
C55C C56C 1.405(7)
C56C H56C 0.9400
C56C C57C 1.377(6)
C57C C58C 1.449(6)
C57C C59C 1.443(6)
C59C C60C 1.415(6)

loop_
_geom_torsion_atom_site_label_1
_geom_torsion_atom_site_label_2
_geom_torsion_atom_site_label_3
_geom_torsion_atom_site_label_4
_geom_torsion
O1 C7 C8 C9 -0.1(7)
O1 C7 C8 C19 176.7(4)
O3 C13 C14 C15 4.1(7)
O3 C13 C14 C20 -174.9(4)
O5 C27 C28 C29 -1.2(7)
O5 C27 C28 C39 171.6(4)
O7 C33 C34 C35 -0.3(6)
O7 C33 C34 C40 -178.7(4)
O9 C47 C48 C49 -7.5(7)
O9 C47 C48 C59 167.8(4)
O11 C53 C54 C55 2.1(6)
O11 C53 C54 C60 -179.6(4)
N1 C7 C8 C9 177.6(4)
N1 C7 C8 C19 -5.6(6)
N2 C13 C14 C15 179.6(4)
N2 C13 C14 C20 0.6(6)
N2 C21 C22 C23 -172.3(4)
N2 C21 C26 N3 44.8(5)
N2 C21 C26 C25 171.6(3)
N3 C27 C28 C29 175.9(4)
N3 C27 C28 C39 -11.3(5)
N4 C33 C34 C35 178.5(4)
N4 C33 C34 C40 0.1(6)
N4 C41 C42 C43 -176.7(5)
N4 C41 C46 N5 46.9(5)
N4 C41 C46 C45 174.6(4)
N5 C47 C48 C49 172.4(4)
N5 C47 C48 C59 -12.3(6)
N6 C1 C2 C3 -173.9(4)
N6 C1 C6 N1 46.6(5)
N6 C1 C6 C5 171.7(3)
N6 C53 C54 C55 179.4(4)
N6 C53 C54 C60 -2.3(6)
C1 N6 C52 O10 2.8(5)
C1 N6 C52 C51 -178.4(3)
C1 N6 C53 O11 -5.0(5)
C1 N6 C53 C54 177.6(3)
C1 C2 C3 C4 -53.3(7)
C2 C1 C6 N1 174.8(4)
C2 C1 C6 C5 -60.0(5)
C2 C3 C4 C5 55.1(7)
C3 C4 C5 C6 -58.3(6)
C4 C5 C6 N1 -173.6(4)
C4 C5 C6 C1 60.5(5)
C6 N1 C7 O1 1.1(6)
C6 N1 C7 C8 -176.6(4)
C6 N1 C18 O4 -0.9(6)
C6 N1 C18 C17 178.9(4)
C6 C1 C2 C3 56.8(6)
C7 N1 C6 C1 55.7(5)
C7 N1 C6 C5 -67.6(5)
C7 N1 C18 O4 169.5(4)
C7 N1 C18 C17 -10.7(6)
C7 C8 C9 C10 -178.0(4)
C7 C8 C19 C17 -4.2(6)
C7 C8 C19 C20 -179.5(4)
C8 C9 C10 C11 -2.8(7)
C8 C19 C20 C11 -2.2(6)
C8 C19 C20 C14 179.3(4)
C9 C8 C19 C17 172.6(4)
C9 C8 C19 C20 -2.7(6)
C9 C10 C11 C12 -179.0(4)
C9 C10 C11 C20 -2.2(7)
C10 C11 C12 O2 6.3(6)
C10 C11 C12 N2 -174.8(4)
C10 C11 C20 C14 -176.8(4)
C10 C11 C20 C19 4.8(7)
C12 N2 C13 O3 -176.0(4)
C12 N2 C13 C14 8.4(6)
C12 N2 C21 C22 107.6(4)
C12 N2 C21 C26 -128.7(4)
C12 C11 C20 C14 -0.1(6)
C12 C11 C20 C19 -178.5(4)
C13 N2 C12 O2 166.3(4)
C13 N2 C12 C11 -12.6(5)
C13 N2 C21 C22 -66.7(5)
C13 N2 C21 C26 57.0(5)
C13 C14 C15 C16 -178.0(4)
C13 C14 C20 C11 -4.3(6)
C13 C14 C20 C19 174.1(4)
C14 C15 C16 C17 3.8(7)
C15 C14 C20 C11 176.6(4)
C15 C14 C20 C19 -5.0(6)
C15 C16 C17 C18 173.4(4)
C15 C16 C17 C19 -4.6(6)
C16 C17 C18 O4 1.4(7)
C16 C17 C18 N1 -178.4(4)
C16 C17 C19 C8 -174.5(4)
C16 C17 C19 C20 0.7(6)
C17 C19 C20 C11 -177.5(4)
C17 C19 C20 C14 4.1(6)
C18 N1 C6 C1 -133.3(4)
C18 N1 C6 C5 103.4(4)
C18 N1 C7 O1 -168.8(4)
C18 N1 C7 C8 13.5(6)
C18 C17 C19 C8 7.4(6)
C18 C17 C19 C20 -177.4(4)
C19 C8 C9 C10 5.2(7)
C19 C17 C18 O4 179.4(4)
C19 C17 C18 N1 -0.4(6)
C20 C11 C12 O2 -170.5(4)
C20 C11 C12 N2 8.3(6)
C20 C14 C15 C16 1.0(7)
C21 N2 C12 O2 -7.8(6)
C21 N2 C12 C11 173.3(3)
C21 N2 C13 O3 -2.0(6)
C21 N2 C13 C14 -177.6(4)
C21 C22 C23 C24 -56.8(5)
C22 C21 C26 N3 171.0(3)
C22 C21 C26 C25 -62.2(4)
C22 C23 C24 C25 52.9(6)
C23 C24 C25 C26 -53.6(5)
C24 C25 C26 N3 -171.5(4)
C24 C25 C26 C21 59.2(5)
C26 N3 C27 O5 -0.9(6)
C26 N3 C27 C28 -178.0(3)
C26 N3 C38 O8 4.1(6)
C26 N3 C38 C37 -176.4(4)
C26 C21 C22 C23 60.4(5)
C27 N3 C26 C21 53.7(5)
C27 N3 C26 C25 -72.3(5)
C27 N3 C38 O8 175.2(4)
C27 N3 C38 C37 -5.3(6)
C27 C28 C29 C30 177.4(6)
C27 C28 C39 C37 6.4(6)
C27 C28 C39 C40 -176.9(4)
C28 C29 C30 C31 -2.1(10)
C28 C39 C40 C31 1.3(7)
C28 C39 C40 C34 -178.9(4)
C29 C28 C39 C37 179.3(4)
C29 C28 C39 C40 -4.0(6)
C29 C30 C31 C32 -178.3(6)
C29 C30 C31 C40 -0.7(9)
C30 C31 C32 O6 3.3(9)
C30 C31 C32 N4 -176.5(5)
C30 C31 C40 C34 -178.7(5)
C30 C31 C40 C39 1.1(8)
C32 N4 C33 O7 -176.1(5)
C32 N4 C33 C34 5.1(7)
C32 N4 C41 C42 108.9(5)
C32 N4 C41 C46 -125.5(5)
C32 C31 C40 C34 -1.2(7)
C32 C31 C40 C39 178.6(5)
C33 N4 C32 O6 172.1(5)
C33 N4 C32 C31 -8.0(7)
C33 N4 C41 C42 -68.5(5)
C33 N4 C41 C46 57.1(5)
C33 C34 C35 C36 179.8(4)
C33 C34 C40 C31 -1.9(7)
C33 C34 C40 C39 178.3(4)
C34 C35 C36 C37 5.7(6)
C35 C34 C40 C31 179.8(4)
C35 C34 C40 C39 -0.1(6)
C35 C36 C37 C38 175.2(4)
C35 C36 C37 C39 -8.0(6)
C36 C37 C38 O8 -4.0(6)
C36 C37 C38 N3 176.5(4)
C36 C37 C39 C28 -177.2(4)
C36 C37 C39 C40 6.1(6)
C37 C39 C40 C31 178.0(4)
C37 C39 C40 C34 -2.1(6)
C38 N3 C26 C21 -134.7(4)
C38 N3 C26 C25 99.2(4)
C38 N3 C27 O5 -172.0(4)
C38 N3 C27 C28 10.9(5)
C38 C37 C39 C28 -0.4(6)
C38 C37 C39 C40 -177.1(4)
C39 C28 C29 C30 4.5(8)
C39 C37 C38 O8 179.1(4)
C39 C37 C38 N3 -0.3(6)
C40 C31 C32 O6 -174.1(5)
C40 C31 C32 N4 6.0(8)
C40 C34 C35 C36 -1.8(6)
C41 N4 C32 O6 -5.2(8)
C41 N4 C32 C31 174.7(4)
C41 N4 C33 O7 1.1(6)
C41 N4 C33 C34 -177.7(4)
C41 C42 C43 C44 -55.6(7)
C42 C41 C46 N5 172.3(3)
C42 C41 C46 C45 -60.0(5)
C42 C43 C44 C45 57.5(6)
C43 C44 C45 C46 -57.7(6)
C44 C45 C46 N5 -171.2(5)
C44 C45 C46 C41 61.2(6)
C46 N5 C47 O9 7.0(6)
C46 N5 C47 C48 -172.9(4)
C46 N5 C58 O12 1.1(6)
C46 N5 C58 C57 -178.9(4)
C46 C41 C42 C43 55.5(6)
C47 N5 C46 C41 56.7(5)
C47 N5 C46 C45 -69.0(6)
C47 N5 C58 O12 176.4(4)
C47 N5 C58 C57 -3.6(6)
C47 C48 C49 C50 177.7(4)
C47 C48 C59 C57 4.8(6)
C47 C48 C59 C60 -178.0(3)
C48 C49 C50 C51 -1.8(7)
C48 C59 C60 C51 2.1(5)
C48 C59 C60 C54 179.9(3)
C49 C48 C59 C57 -179.8(4)
C49 C48 C59 C60 -2.6(5)
C49 C50 C51 C52 -179.0(4)
C49 C50 C51 C60 1.3(6)
C50 C51 C52 O10 2.4(6)
C50 C51 C52 N6 -176.3(4)
C50 C51 C60 C54 -179.3(4)
C50 C51 C60 C59 -1.4(5)
C52 N6 C1 C2 102.8(4)
C52 N6 C1 C6 -128.9(4)
C52 N6 C53 O11 -175.7(4)
C52 N6 C53 C54 6.8(5)
C52 C51 C60 C54 1.0(5)
C52 C51 C60 C59 178.9(3)
C53 N6 C1 C2 -68.3(5)
C53 N6 C1 C6 60.0(4)
C53 N6 C52 O10 173.9(4)
C53 N6 C52 C51 -7.3(5)
C53 C54 C55 C56 -178.2(4)
C53 C54 C60 C51 -1.6(5)
C53 C54 C60 C59 -179.5(3)
C54 C55 C56 C57 -2.1(7)
C55 C54 C60 C51 176.7(3)
C55 C54 C60 C59 -1.1(5)
C55 C56 C57 C58 176.1(4)
C55 C56 C57 C59 -1.9(6)
C56 C57 C58 O12 -2.3(7)
C56 C57 C58 N5 177.7(4)
C56 C57 C59 C48 -178.5(4)
C56 C57 C59 C60 4.1(5)
C57 C59 C60 C51 179.5(3)
C57 C59 C60 C54 -2.7(5)
C58 N5 C46 C41 -127.8(4)
C58 N5 C46 C45 106.5(5)
C58 N5 C47 O9 -168.3(4)
C58 N5 C47 C48 11.7(6)
C58 C57 C59 C48 3.4(5)
C58 C57 C59 C60 -173.9(3)
C59 C48 C49 C50 2.4(6)
C59 C57 C58 O12 175.7(4)
C59 C57 C58 N5 -4.3(6)
C60 C51 C52 O10 -177.9(4)
C60 C51 C52 N6 3.4(6)
C60 C54 C55 C56 3.5(6)
O1A C7A C8A C9A 0.1(6)
O1A C7A C8A C19A 177.3(4)
O3A C13A C14A C15A 3.0(6)
O3A C13A C14A C20A -179.5(4)
O5A C27A C28A C29A -3.8(7)
O5A C27A C28A C39A 174.8(4)
O7A C33A C34A C35A -0.2(7)
O7A C33A C34A C40A -179.7(4)
O9A C47A C48A C49A -2.0(7)
O9A C47A C48A C59A -179.9(4)
O11A C53A C54A C55A 2.5(7)
O11A C53A C54A C60A -176.4(5)
N1A C7A C8A C9A -179.4(4)
N1A C7A C8A C19A -2.2(6)
N2A C13A C14A C15A 179.1(4)
N2A C13A C14A C20A -3.4(5)
N2A C21A C22A C23A -170.4(4)
N2A C21A C26A N3A 41.3(5)
N2A C21A C26A C25A 170.8(4)
N3A C27A C28A C29A -178.8(4)
N3A C27A C28A C39A -0.2(6)
N4A C33A C34A C35A 179.6(4)
N4A C33A C34A C40A 0.1(6)
N4A C41A C42A C43A -172.2(4)
N4A C41A C46A N5A 43.5(5)
N4A C41A C46A C45A 169.4(3)
N5A C47A C48A C49A -178.8(4)
N5A C47A C48A C59A 3.4(6)
N6A C1A C2A C3A -172.0(4)
N6A C1A C6A N1A 48.7(5)
N6A C1A C6A C5A 171.0(3)
N6A C53A C54A C55A -177.3(4)
N6A C53A C54A C60A 3.8(6)
C1A N6A C52A O10A -0.7(6)
C1A N6A C52A C51A 175.9(4)
C1A N6A C53A O11A -2.6(7)
C1A N6A C53A C54A 177.1(4)
C1A C2A C3A C4A -54.8(6)
C2A C1A C6A N1A 173.7(3)
C2A C1A C6A C5A -64.0(4)
C2A C3A C4A C5A 53.6(6)
C3A C4A C5A C6A -58.3(6)
C4A C5A C6A N1A -174.4(4)
C4A C5A C6A C1A 62.1(5)
C6A N1A C7A O1A 3.3(6)
C6A N1A C7A C8A -177.2(3)
C6A N1A C18A O4A -2.9(6)
C6A N1A C18A C17A 175.9(3)
C6A C1A C2A C3A 61.9(5)
C7A N1A C6A C1A 49.7(5)
C7A N1A C6A C5A -69.5(5)
C7A N1A C18A O4A 171.7(4)
C7A N1A C18A C17A -9.5(6)
C7A C8A C9A C10A -178.5(4)
C7A C8A C19A C17A -2.7(6)
C7A C8A C19A C20A 179.0(4)
C8A C9A C10A C11A -0.6(6)
C8A C19A C20A C11A -0.4(5)
C8A C19A C20A C14A -179.3(4)
C9A C8A C19A C17A 174.5(4)
C9A C8A C19A C20A -3.8(6)
C9A C10A C11A C12A -178.9(4)
C9A C10A C11A C20A -3.7(6)
C10A C11A C12A O2A 0.1(6)
C10A C11A C12A N2A -177.4(4)
C10A C11A C20A C14A -177.0(4)
C10A C11A C20A C19A 4.2(6)
C12A N2A C13A O3A -174.3(4)
C12A N2A C13A C14A 9.5(5)
C12A N2A C21A C22A 109.5(4)
C12A N2A C21A C26A -125.6(4)
C12A C11A C20A C14A -1.7(6)
C12A C11A C20A C19A 179.5(3)
C13A N2A C12A O2A 170.9(4)
C13A N2A C12A C11A -11.6(6)
C13A N2A C21A C22A -64.4(5)
C13A N2A C21A C26A 60.5(5)
C13A C14A C15A C16A -179.8(4)
C13A C14A C20A C11A -0.2(6)
C13A C14A C20A C19A 178.6(3)
C14A C15A C16A C17A 0.1(7)
C15A C14A C20A C11A 177.3(4)
C15A C14A C20A C19A -3.9(6)
C15A C16A C17A C18A 178.7(4)
C15A C16A C17A C19A -1.5(7)
C16A C17A C18A O4A 2.7(6)
C16A C17A C18A N1A -176.2(4)
C16A C17A C19A C8A -178.1(4)
C16A C17A C19A C20A 0.2(6)
C17A C19A C20A C11A -178.8(4)
C17A C19A C20A C14A 2.4(5)
C18A N1A C6A C1A -135.5(4)
C18A N1A C6A C5A 105.3(4)
C18A N1A C7A O1A -170.8(4)
C18A N1A C7A C8A 8.7(6)
C18A C17A C19A C8A 1.8(6)
C18A C17A C19A C20A -179.9(4)
C19A C8A C9A C10A 4.4(6)
C19A C17A C18A O4A -177.1(4)
C19A C17A C18A N1A 4.0(6)
C20A C11A C12A O2A -175.1(4)
C20A C11A C12A N2A 7.3(5)
C20A C14A C15A C16A 2.7(6)
C21A N2A C12A O2A -2.8(6)
C21A N2A C12A C11A 174.7(3)
C21A N2A C13A O3A -0.7(6)
C21A N2A C13A C14A -177.0(3)
C21A C22A C23A C24A -59.3(5)
C22A C21A C26A N3A 169.1(4)
C22A C21A C26A C25A -61.3(5)
C22A C23A C24A C25A 56.0(6)
C23A C24A C25A C26A -56.5(6)
C24A C25A C26A N3A -170.9(4)
C24A C25A C26A C21A 61.0(5)
C26A N3A C27A O5A 2.3(6)
C26A N3A C27A C28A 177.5(4)
C26A N3A C38A O8A 4.1(6)
C26A N3A C38A C37A -176.8(4)
C26A C21A C22A C23A 59.6(5)
C27A N3A C26A C21A 59.5(5)
C27A N3A C26A C25A -67.2(5)
C27A N3A C38A O8A 179.2(4)
C27A N3A C38A C37A -1.7(6)
C27A C28A C29A C30A 179.6(5)
C27A C28A C39A C37A -2.9(6)
C27A C28A C39A C40A -179.9(4)
C28A C29A C30A C31A -0.2(9)
C28A C39A C40A C31A 1.0(6)
C28A C39A C40A C34A 179.7(4)
C29A C28A C39A C37A 175.7(4)
C29A C28A C39A C40A -1.3(6)
C29A C30A C31A C32A 178.9(5)
C29A C30A C31A C40A -0.2(8)
C30A C31A C32A O6A 2.1(8)
C30A C31A C32A N4A -173.6(5)
C30A C31A C40A C34A -178.9(5)
C30A C31A C40A C39A -0.2(7)
C32A N4A C33A O7A -171.8(4)
C32A N4A C33A C34A 8.4(6)
C32A N4A C41A C42A 103.4(4)
C32A N4A C41A C46A -131.9(4)
C32A C31A C40A C34A 1.9(6)
C32A C31A C40A C39A -179.3(4)
C33A N4A C32A O6A 173.2(4)
C33A N4A C32A C31A -11.1(6)
C33A N4A C41A C42A -67.1(5)
C33A N4A C41A C46A 57.6(5)
C33A C34A C35A C36A -177.5(4)
C33A C34A C40A C31A -5.0(6)
C33A C34A C40A C39A 176.3(4)
C34A C35A C36A C37A -0.2(7)
C35A C34A C40A C31A 175.5(4)
C35A C34A C40A C39A -3.3(6)
C35A C36A C37A C38A 177.9(4)
C35A C36A C37A C39A -0.3(7)
C36A C37A C38A O8A -0.6(7)
C36A C37A C38A N3A -179.8(4)
C36A C37A C39A C28A -177.9(4)
C36A C37A C39A C40A -0.8(6)
C37A C39A C40A C31A -176.1(4)
C37A C39A C40A C34A 2.7(6)
C38A N3A C26A C21A -125.4(4)
C38A N3A C26A C25A 107.9(4)
C38A N3A C27A O5A -172.7(4)
C38A N3A C27A C28A 2.6(6)
C38A C37A C39A C28A 3.8(6)
C38A C37A C39A C40A -179.1(4)
C39A C28A C29A C30A 0.9(7)
C39A C37A C38A O8A 177.6(4)
C39A C37A C38A N3A -1.5(6)
C40A C31A C32A O6A -178.8(5)
C40A C31A C32A N4A 5.5(6)
C40A C34A C35A C36A 2.0(6)
C41A N4A C32A O6A 3.3(6)
C41A N4A C32A C31A 179.0(4)
C41A N4A C33A O7A -2.4(6)
C41A N4A C33A C34A 177.7(4)
C41A C42A C43A C44A -52.6(5)
C42A C41A C46A N5A 169.5(3)
C42A C41A C46A C45A -64.6(4)
C42A C43A C44A C45A 50.0(6)
C43A C44A C45A C46A -52.5(5)
C44A C45A C46A N5A -173.5(4)
C44A C45A C46A C41A 59.2(5)
C46A N5A C47A O9A 3.6(6)
C46A N5A C47A C48A -179.7(4)
C46A N5A C58A O12A -5.8(6)
C46A N5A C58A C57A 176.1(4)
C46A C41A C42A C43A 61.4(5)
C47A N5A C46A C41A 52.6(5)
C47A N5A C46A C45A -70.6(5)
C47A N5A C58A O12A 170.7(4)
C47A N5A C58A C57A -7.4(7)
C47A C48A C49A C50A -176.7(4)
C47A C48A C59A C57A -6.7(6)
C47A C48A C59A C60A 176.3(4)
C48A C49A C50A C51A 1.4(7)
C48A C59A C60A C51A -0.7(6)
C48A C59A C60A C54A 176.7(4)
C49A C48A C59A C57A 175.4(4)
C49A C48A C59A C60A -1.5(6)
C49A C50A C51A C52A -177.6(4)
C49A C50A C51A C60A -3.7(7)
C50A C51A C52A O10A 0.2(7)
C50A C51A C52A N6A -176.3(4)
C50A C51A C60A C54A -174.0(4)
C50A C51A C60A C59A 3.3(7)
C52A N6A C1A C2A 103.8(4)
C52A N6A C1A C6A -133.4(4)
C52A N6A C53A O11A -173.3(4)
C52A N6A C53A C54A 6.5(6)
C52A C51A C60A C54A 0.0(7)
C52A C51A C60A C59A 177.3(4)
C53A N6A C1A C2A -67.6(5)
C53A N6A C1A C6A 55.2(5)
C53A N6A C52A O10A 170.2(4)
C53A N6A C52A C51A -13.2(6)
C53A C54A C55A C56A -175.4(5)
C53A C54A C60A C51A -6.8(7)
C53A C54A C60A C59A 175.8(4)
C54A C55A C56A C57A -0.7(7)
C55A C54A C60A C51A 174.3(4)
C55A C54A C60A C59A -3.1(7)
C55A C56A C57A C58A -179.7(4)
C55A C56A C57A C59A -2.5(7)
C56A C57A C58A O12A 2.7(7)
C56A C57A C58A N5A -179.2(4)
C56A C57A C59A C48A -173.9(4)
C56A C57A C59A C60A 2.9(6)
C57A C59A C60A C51A -177.5(4)
C57A C59A C60A C54A -0.1(6)
C58A N5A C46A C41A -130.7(4)
C58A N5A C46A C45A 106.1(4)
C58A N5A C47A O9A -172.8(4)
C58A N5A C47A C48A 3.9(6)
C58A C57A C59A C48A 3.3(6)
C58A C57A C59A C60A -179.9(4)
C59A C48A C49A C50A 1.2(7)
C59A C57A C58A O12A -174.5(4)
C59A C57A C58A N5A 3.7(6)
C60A C51A C52A O10A -173.8(5)
C60A C51A C52A N6A 9.7(6)
C60A C54A C55A C56A 3.5(7)
O1B C7B C8B C9B -3.8(8)
O1B C7B C8B C19B -179.1(5)
O3B C13B C14B C15B 5.5(7)
O3B C13B C14B C20B -176.9(5)
O5B C27B C28B C29B -1.6(7)
O5B C27B C28B C39B 178.4(4)
O7B C33B C34B C35B 2.3(7)
O7B C33B C34B C40B 177.6(4)
O9B C47B C48B C49B 2.0(7)
O9B C47B C48B C59B 176.8(5)
O11B C53B C54B C55B 1.4(8)
O11B C53B C54B C60B 179.6(5)
N1B C7B C8B C9B -178.7(4)
N1B C7B C8B C19B 6.0(6)
N2B C13B C14B C15B -177.2(4)
N2B C13B C14B C20B 0.3(6)
N2B C21B C22B C23B -173.6(4)
N2B C21B C26B N3B 44.3(5)
N2B C21B C26B C25B 170.1(4)
N3B C27B C28B C29B 179.5(4)
N3B C27B C28B C39B -0.5(6)
N4B C33B C34B C35B 178.5(4)
N4B C33B C34B C40B -6.2(6)
N4B C41B C42B C43B -176.7(4)
N4B C41B C46B N5B 48.2(5)
N4B C41B C46B C45B 173.6(4)
N5B C47B C48B C49B 176.6(4)
N5B C47B C48B C59B -8.7(6)
N6B C1B C2B C3B -171.3(4)
N6B C1B C6B N1B 39.5(5)
N6B C1B C6B C5B 170.0(4)
N6B C53B C54B C55B 177.8(5)
N6B C53B C54B C60B -4.1(7)
C1B N6B C52B O10B -3.1(7)
C1B N6B C52B C51B -179.6(4)
C1B N6B C53B O11B -4.5(6)
C1B N6B C53B C54B 179.0(4)
C1B C2B C3B C4B -56.2(6)
C2B C1B C6B N1B 168.2(4)
C2B C1B C6B C5B -61.3(5)
C2B C3B C4B C5B 53.8(6)
C3B C4B C5B C6B -53.9(6)
C4B C5B C6B N1B -170.9(4)
C4B C5B C6B C1B 56.6(5)
C6B N1B C7B O1B 4.4(7)
C6B N1B C7B C8B 179.3(4)
C6B N1B C18B O4B -3.6(6)
C6B N1B C18B C17B 175.5(4)
C6B C1B C2B C3B 58.2(5)
C7B N1B C6B C1B 54.5(5)
C7B N1B C6B C5B -76.0(5)
C7B N1B C18B O4B 172.8(4)
C7B N1B C18B C17B -8.0(6)
C7B C8B C9B C10B -176.4(5)
C7B C8B C19B C17B -9.2(6)
C7B C8B C19B C20B 174.9(4)
C8B C9B C10B C11B 2.1(8)
C8B C19B C20B C11B 1.0(6)
C8B C19B C20B C14B 177.8(4)
C9B C8B C19B C17B 175.4(4)
C9B C8B C19B C20B -0.4(7)
C9B C10B C11B C12B 179.4(5)
C9B C10B C11B C20B -1.5(8)
C10B C11B C12B O2B 7.3(7)
C10B C11B C12B N2B -174.4(4)
C10B C11B C20B C14B -176.7(5)
C10B C11B C20B C19B 0.0(7)
C12B N2B C13B O3B -173.5(4)
C12B N2B C13B C14B 9.3(6)
C12B N2B C21B C22B 101.7(5)
C12B N2B C21B C26B -130.1(4)
C12B C11B C20B C14B 2.3(7)
C12B C11B C20B C19B 179.1(4)
C13B N2B C12B O2B 165.6(5)
C13B N2B C12B C11B -12.6(6)
C13B N2B C21B C22B -69.1(5)
C13B N2B C21B C26B 59.1(5)
C13B C14B C15B C16B -179.3(4)
C13B C14B C20B C11B -5.8(7)
C13B C14B C20B C19B 177.5(4)
C14B C15B C16B C17B 1.6(7)
C15B C14B C20B C11B 171.7(5)
C15B C14B C20B C19B -5.0(7)
C15B C16B C17B C18B 178.3(4)
C15B C16B C17B C19B -4.5(6)
C16B C17B C18B O4B 0.9(7)
C16B C17B C18B N1B -178.3(4)
C16B C17B C19B C8B -173.2(4)
C16B C17B C19B C20B 2.7(6)
C17B C19B C20B C11B -175.0(4)
C17B C19B C20B C14B 1.9(6)
C18B N1B C6B C1B -128.8(4)
C18B N1B C6B C5B 100.7(4)
C18B N1B C7B O1B -172.1(5)
C18B N1B C7B C8B 2.8(7)
C18B C17B C19B C8B 4.1(6)
C18B C17B C19B C20B 179.9(4)
C19B C8B C9B C10B -1.1(8)
C19B C17B C18B O4B -176.3(4)
C19B C17B C18B N1B 4.5(6)
C20B C11B C12B O2B -171.7(5)
C20B C11B C12B N2B 6.5(6)
C20B C14B C15B C16B 3.2(7)
C21B N2B C12B O2B -4.6(7)
C21B N2B C12B C11B 177.1(4)
C21B N2B C13B O3B -3.6(7)
C21B N2B C13B C14B 179.2(4)
C21B C22B C23B C24B -51.9(6)
C22B C21B C26B N3B 174.8(4)
C22B C21B C26B C25B -59.4(5)
C22B C23B C24B C25B 51.8(7)
C23B C24B C25B C26B -55.6(6)
C24B C25B C26B N3B -174.4(4)
C24B C25B C26B C21B 58.3(5)
C26B N3B C27B O5B 0.6(7)
C26B N3B C27B C28B 179.5(4)
C26B N3B C38B O8B -0.9(6)
C26B N3B C38B C37B 179.1(4)
C26B C21B C22B C23B 56.6(5)
C27B N3B C26B C21B 53.5(5)
C27B N3B C26B C25B -70.1(5)
C27B N3B C38B O8B 172.1(4)
C27B N3B C38B C37B -7.9(6)
C27B C28B C29B C30B -179.2(4)
C27B C28B C39B C37B -4.7(6)
C27B C28B C39B C40B 178.3(4)
C28B C29B C30B C31B 0.6(7)
C28B C39B C40B C31B 1.3(6)
C28B C39B C40B C34B 177.8(4)
C29B C28B C39B C37B 175.3(4)
C29B C28B C39B C40B -1.7(6)
C29B C30B C31B C32B 176.7(4)
C29B C30B C31B C40B -1.1(7)
C30B C31B C32B O6B 2.2(7)
C30B C31B C32B N4B -179.3(4)
C30B C31B C40B C34B -176.3(4)
C30B C31B C40B C39B 0.0(6)
C32B N4B C33B O7B -172.6(4)
C32B N4B C33B C34B 11.1(6)
C32B N4B C41B C42B 105.7(4)
C32B N4B C41B C46B -127.1(4)
C32B C31B C40B C34B 6.1(6)
C32B C31B C40B C39B -177.6(4)
C33B N4B C32B O6B 171.1(4)
C33B N4B C32B C31B -7.4(6)
C33B N4B C41B C42B -68.5(5)
C33B N4B C41B C46B 58.7(5)
C33B C34B C35B C36B 179.8(4)
C33B C34B C40B C31B -2.1(6)
C33B C34B C40B C39B -178.5(4)
C34B C35B C36B C37B -3.3(7)
C35B C34B C40B C31B 173.1(4)
C35B C34B C40B C39B -3.3(6)
C35B C36B C37B C38B -179.5(4)
C35B C36B C37B C39B 0.7(6)
C36B C37B C38B O8B 2.7(6)
C36B C37B C38B N3B -177.3(4)
C36B C37B C39B C28B -176.4(4)
C36B C37B C39B C40B 0.5(6)
C37B C39B C40B C31B -175.7(4)
C37B C39B C40B C34B 0.8(6)
C38B N3B C26B C21B -133.5(4)
C38B N3B C26B C25B 102.9(4)
C38B N3B C27B O5B -172.1(4)
C38B N3B C27B C28B 6.8(6)
C38B C37B C39B C28B 3.8(6)
C38B C37B C39B C40B -179.3(4)
C39B C28B C29B C30B 0.8(7)
C39B C37B C38B O8B -177.5(4)
C39B C37B C38B N3B 2.5(6)
C40B C31B C32B O6B 180.0(4)
C40B C31B C32B N4B -1.5(6)
C40B C34B C35B C36B 4.5(6)
C41B N4B C32B O6B -2.9(6)
C41B N4B C32B C31B 178.6(4)
C41B N4B C33B O7B 1.2(6)
C41B N4B C33B C34B -175.1(4)
C41B C42B C43B C44B -53.9(6)
C42B C41B C46B N5B 177.2(4)
C42B C41B C46B C45B -57.4(5)
C42B C43B C44B C45B 54.8(7)
C43B C44B C45B C46B -58.3(6)
C44B C45B C46B N5B -174.6(4)
C44B C45B C46B C41B 60.0(5)
C46B N5B C47B O9B -2.5(6)
C46B N5B C47B C48B -177.0(4)
C46B N5B C58B O12B 3.1(6)
C46B N5B C58B C57B -177.3(4)
C46B C41B C42B C43B 54.2(5)
C47B N5B C46B C41B 61.0(5)
C47B N5B C46B C45B -63.5(5)
C47B N5B C58B O12B 175.8(4)
C47B N5B C58B C57B -4.6(6)
C47B C48B C49B C50B 179.1(5)
C47B C48B C59B C57B 0.8(7)
C47B C48B C59B C60B -177.5(4)
C48B C49B C50B C51B -0.9(8)
C48B C59B C60B C51B -2.3(6)
C48B C59B C60B C54B 178.8(4)
C49B C48B C59B C57B 175.5(4)
C49B C48B C59B C60B -2.8(7)
C49B C50B C51B C52B -179.9(5)
C49B C50B C51B C60B -4.1(7)
C50B C51B C52B O10B 4.0(7)
C50B C51B C52B N6B -179.4(5)
C50B C51B C60B C54B -175.4(4)
C50B C51B C60B C59B 5.6(7)
C52B N6B C1B C2B 101.5(5)
C52B N6B C1B C6B -130.9(4)
C52B N6B C53B O11B -173.8(4)
C52B N6B C53B C54B 9.7(6)
C52B C51B C60B C54B 0.6(6)
C52B C51B C60B C59B -178.4(4)
C53B N6B C1B C2B -68.2(5)
C53B N6B C1B C6B 59.4(5)
C53B N6B C52B O10B 166.4(4)
C53B N6B C52B C51B -10.1(6)
C53B C54B C55B C56B -179.4(5)
C53B C54B C60B C51B -0.8(7)
C53B C54B C60B C59B 178.1(4)
C54B C55B C56B C57B 2.2(9)
C55B C54B C60B C51B 177.4(5)
C55B C54B C60B C59B -3.6(7)
C55B C56B C57B C58B 175.0(5)
C55B C56B C57B C59B -5.8(8)
C56B C57B C58B O12B -4.9(7)
C56B C57B C58B N5B 175.5(4)
C56B C57B C59B C48B -173.8(5)
C56B C57B C59B C60B 4.5(7)
C57B C59B C60B C51B 179.3(4)
C57B C59B C60B C54B 0.4(6)
C58B N5B C46B C41B -126.1(4)
C58B N5B C46B C45B 109.4(4)
C58B N5B C47B O9B -174.8(4)
C58B N5B C47B C48B 10.6(6)
C58B C57B C59B C48B 5.4(7)
C58B C57B C59B C60B -176.3(4)
C59B C48B C49B C50B 4.4(8)
C59B C57B C58B O12B 175.8(4)
C59B C57B C58B N5B -3.7(6)
C60B C51B C52B O10B -171.8(4)
C60B C51B C52B N6B 4.8(7)
C60B C54B C55B C56B 2.4(8)
O1C C7C C8C C9C -1.3(8)
O1C C7C C8C C19C 175.4(5)
O3C C13C C14C C15C 8.3(7)
O3C C13C C14C C20C -177.3(4)
O5C C27C C28C C29C -2.4(7)
O5C C27C C28C C39C 175.3(4)
O7C C33C C34C C35C 0.3(7)
O7C C33C C34C C40C -178.1(4)
O9C C47C C48C C49C -8.6(6)
O9C C47C C48C C59C 173.6(4)
O11C C53C C54C C55C 1.9(7)
O11C C53C C54C C60C -178.3(4)
N1C C7C C8C C9C -179.6(5)
N1C C7C C8C C19C -2.9(7)
N2C C13C C14C C15C -175.5(4)
N2C C13C C14C C20C -1.1(6)
N2C C21C C22C C23C -173.1(4)
N2C C21C C26C N3C 40.3(5)
N2C C21C C26C C25C 173.7(4)
N3C C27C C28C C29C 175.0(4)
N3C C27C C28C C39C -7.3(6)
N4C C33C C34C C35C 178.3(4)
N4C C33C C34C C40C 0.0(6)
N4C C41C C42C C43C -173.1(5)
N4C C41C C46C N5C 44.0(5)
N4C C41C C46C C45C 175.6(4)
N5C C47C C48C C49C 171.0(4)
N5C C47C C48C C59C -6.7(6)
N6C C1C C2C C3C -170.0(4)
N6C C1C C6C N1C 42.4(5)
N6C C1C C6C C5C 170.0(4)
N6C C53C C54C C55C -179.0(4)
N6C C53C C54C C60C 0.9(6)
C1C N6C C52C O10C -1.0(6)
C1C N6C C52C C51C -179.1(4)
C1C N6C C53C O11C -5.3(6)
C1C N6C C53C C54C 175.5(4)
C1C C2C C3C C4C -56.4(7)
C2C C1C C6C N1C 172.2(4)
C2C C1C C6C C5C -60.2(5)
C2C C3C C4C C5C 53.4(8)
C3C C4C C5C C6C -52.8(7)
C4C C5C C6C N1C -176.8(4)
C4C C5C C6C C1C 57.6(5)
C6C N1C C7C O1C 2.8(7)
C6C N1C C7C C8C -178.9(4)
C6C N1C C18C O4C -1.3(6)
C6C N1C C18C C17C -178.7(4)
C6C C1C C2C C3C 59.1(6)
C7C N1C C6C C1C 54.9(6)
C7C N1C C6C C5C -69.9(6)
C7C N1C C18C O4C 173.0(5)
C7C N1C C18C C17C -4.5(6)
C7C C8C C9C C10C -179.3(5)
C7C C8C C19C C17C -4.1(6)
C7C C8C C19C C20C 178.8(4)
C8C C9C C10C C11C 0.8(8)
C8C C19C C20C C11C 0.3(6)
C8C C19C C20C C14C -177.9(4)
C9C C8C C19C C17C 172.6(4)
C9C C8C C19C C20C -4.5(7)
C9C C10C C11C C12C 177.3(5)
C9C C10C C11C C20C -5.0(8)
C10C C11C C12C O2C 4.9(7)
C10C C11C C12C N2C -178.3(5)
C10C C11C C20C C14C -177.3(4)
C10C C11C C20C C19C 4.5(7)
C12C N2C C13C O3C -178.0(4)
C12C N2C C13C C14C 5.9(6)
C12C N2C C21C C22C 106.3(4)
C12C N2C C21C C26C -122.5(4)
C12C C11C C20C C14C 0.4(6)
C12C C11C C20C C19C -177.8(4)
C13C N2C C12C O2C 169.5(4)
C13C N2C C12C C11C -7.3(6)
C13C N2C C21C C22C -69.6(5)
C13C N2C C21C C26C 61.6(5)
C13C C14C C15C C16C -177.6(4)
C13C C14C C20C C11C -1.9(6)
C13C C14C C20C C19C 176.2(4)
C14C C15C C16C C17C -2.6(7)
C15C C14C C20C C11C 172.9(4)
C15C C14C C20C C19C -9.0(6)
C15C C16C C17C C18C 174.7(4)
C15C C16C C17C C19C -1.9(6)
C16C C17C C18C O4C 3.4(7)
C16C C17C C18C N1C -179.3(4)
C16C C17C C19C C8C -176.5(4)
C16C C17C C19C C20C 0.6(6)
C17C C19C C20C C11C -176.9(4)
C17C C19C C20C C14C 5.0(6)
C18C N1C C6C C1C -130.8(4)
C18C N1C C6C C5C 104.4(5)
C18C N1C C7C O1C -171.0(4)
C18C N1C C7C C8C 7.3(7)
C18C C17C C19C C8C 6.9(6)
C18C C17C C19C C20C -176.0(4)
C19C C8C C9C C10C 4.0(8)
C19C C17C C18C O4C 180.0(4)
C19C C17C C18C N1C -2.7(6)
C20C C11C C12C O2C -172.8(5)
C20C C11C C12C N2C 3.9(6)
C20C C14C C15C C16C 7.7(6)
C21C N2C C12C O2C -6.3(6)
C21C N2C C12C C11C 177.0(4)
C21C N2C C13C O3C -2.3(6)
C21C N2C C13C C14C -178.5(4)
C21C C22C C23C C24C -50.8(6)
C22C C21C C26C N3C 171.5(3)
C22C C21C C26C C25C -55.1(5)
C22C C23C C24C C25C 50.7(6)
C23C C24C C25C C26C -52.4(6)
C24C C25C C26C N3C -171.5(4)
C24C C25C C26C C21C 56.1(5)
C26C N3C C27C O5C -3.5(6)
C26C N3C C27C C28C 179.2(4)
C26C N3C C38C O8C 1.9(6)
C26C N3C C38C C37C -175.1(4)
C26C C21C C22C C23C 53.0(5)
C27C N3C C26C C21C 60.6(5)
C27C N3C C26C C25C -71.0(5)
C27C N3C C38C O8C 171.6(4)
C27C N3C C38C C37C -5.4(6)
C27C C28C C29C C30C 179.2(4)
C27C C28C C39C C37C 1.4(6)
C27C C28C C39C C40C 179.9(4)
C28C C29C C30C C31C 2.6(7)
C28C C39C C40C C31C -0.8(6)
C28C C39C C40C C34C 179.5(4)
C29C C28C C39C C37C 179.0(4)
C29C C28C C39C C40C -2.4(6)
C29C C30C C31C C32C 179.3(4)
C29C C30C C31C C40C -5.9(6)
C30C C31C C32C O6C -1.7(6)
C30C C31C C32C N4C 179.2(4)
C30C C31C C40C C34C -175.3(4)
C30C C31C C40C C39C 5.0(6)
C32C N4C C33C O7C -177.7(4)
C32C N4C C33C C34C 4.1(6)
C32C N4C C41C C42C 108.8(5)
C32C N4C C41C C46C -123.5(4)
C32C C31C C40C C34C -0.7(6)
C32C C31C C40C C39C 179.6(4)
C33C N4C C32C O6C 174.6(4)
C33C N4C C32C C31C -6.2(6)
C33C N4C C41C C42C -66.0(5)
C33C N4C C41C C46C 61.7(5)
C33C C34C C35C C36C -176.9(4)
C33C C34C C40C C31C -1.6(6)
C33C C34C C40C C39C 178.2(4)
C34C C35C C36C C37C -0.6(8)
C35C C34C C40C C31C -179.9(4)
C35C C34C C40C C39C -0.2(6)
C35C C36C C37C C38C 176.6(5)
C35C C36C C37C C39C -1.6(7)
C36C C37C C38C O8C 3.5(7)
C36C C37C C38C N3C -179.5(4)
C36C C37C C39C C28C -178.7(4)
C36C C37C C39C C40C 2.8(6)
C37C C39C C40C C31C 177.8(4)
C37C C39C C40C C34C -1.9(6)
C38C N3C C26C C21C -129.0(4)
C38C N3C C26C C25C 99.5(4)
C38C N3C C27C O5C -173.1(4)
C38C N3C C27C C28C 9.5(6)
C38C C37C C39C C28C 3.1(6)
C38C C37C C39C C40C -175.4(4)
C39C C28C C29C C30C 1.5(7)
C39C C37C C38C O8C -178.4(4)
C39C C37C C38C N3C -1.3(6)
C40C C31C C32C O6C -176.5(4)
C40C C31C C32C N4C 4.4(5)
C40C C34C C35C C36C 1.5(7)
C41C N4C C32C O6C 0.0(6)
C41C N4C C32C C31C 179.3(4)
C41C N4C C33C O7C -3.4(6)
C41C N4C C33C C34C 178.5(4)
C41C C42C C43C C44C -57.9(7)
C42C C41C C46C N5C 172.9(4)
C42C C41C C46C C45C -55.6(5)
C42C C43C C44C C45C 56.3(7)
C43C C44C C45C C46C -57.7(7)
C44C C45C C46C N5C -174.1(5)
C44C C45C C46C C41C 56.0(6)
C46C N5C C47C O9C 3.6(6)
C46C N5C C47C C48C -176.0(4)
C46C N5C C58C O12C 2.2(6)
C46C N5C C58C C57C -179.6(4)
C46C C41C C42C C43C 58.6(6)
C47C N5C C46C C41C 58.8(5)
C47C N5C C46C C45C -67.9(6)
C47C N5C C58C O12C 174.8(4)
C47C N5C C58C C57C -7.1(6)
C47C C48C C49C C50C -179.3(4)
C47C C48C C59C C57C -3.1(6)
C47C C48C C59C C60C -178.7(4)
C48C C49C C50C C51C -0.6(7)
C48C C59C C60C C51C -3.3(6)
C48C C59C C60C C54C 177.4(4)
C49C C48C C59C C57C 179.2(4)
C49C C48C C59C C60C 3.6(6)
C49C C50C C51C C52C -176.8(4)
C49C C50C C51C C60C 0.8(6)
C50C C51C C52C O10C 5.8(7)
C50C C51C C52C N6C -176.1(4)
C50C C51C C60C C54C -179.6(4)
C50C C51C C60C C59C 1.2(5)
C52C N6C C1C C2C 103.9(5)
C52C N6C C1C C6C -128.8(4)
C52C N6C C53C O11C -177.0(4)
C52C N6C C53C C54C 3.8(6)
C52C C51C C60C C54C -2.0(6)
C52C C51C C60C C59C 178.8(4)
C53C N6C C1C C2C -68.3(5)
C53C N6C C1C C6C 58.9(5)
C53C N6C C52C O10C 170.8(4)
C53C N6C C52C C51C -7.3(6)
C53C C54C C55C C56C -178.4(4)
C53C C54C C60C C51C -1.6(6)
C53C C54C C60C C59C 177.6(4)
C54C C55C C56C C57C 0.0(6)
C55C C54C C60C C51C 178.2(4)
C55C C54C C60C C59C -2.6(6)
C55C C56C C57C C58C 175.6(4)
C55C C56C C57C C59C -0.8(6)
C56C C57C C58C O12C -1.1(7)
C56C C57C C58C N5C -179.2(4)
C56C C57C C59C C48C -175.8(4)
C56C C57C C59C C60C -0.1(6)
C57C C59C C60C C51C -179.0(4)
C57C C59C C60C C54C 1.7(6)
C58C N5C C46C C41C -128.7(4)
C58C N5C C46C C45C 104.5(5)
C58C N5C C47C O9C -168.6(4)
C58C N5C C47C C48C 11.8(6)
C58C C57C C59C C48C 7.8(6)
C58C C57C C59C C60C -176.5(4)
C59C C48C C49C C50C -1.6(7)
C59C C57C C58C O12C 175.3(4)
C59C C57C C58C N5C -2.8(6)
C60C C51C C52C O10C -171.8(4)
C60C C51C C52C N6C 6.3(6)
C60C C54C C55C C56C 1.7(6)

loop_
_smtbx_masks_void_nr
_smtbx_masks_void_average_x
_smtbx_masks_void_average_y
_smtbx_masks_void_average_z
_smtbx_masks_void_volume
_smtbx_masks_void_count_electrons
1 -0.573 -0.567 -0.664 15542.9 7868.8
